data_4034317
loop_
_publ_author_name
'Frydrych, Rafa\/l'
'\'Slepokura, Katarzyna'
'Bil, Andrzej'
'Gregoli\'nski, Janusz'

_publ_section_title
;
 Mixed Macrocycles Derived from 2,6-Diformylpyridine and Opposite
 Enantiomers of trans-1,2-Diaminocyclopentane and
 trans-1,2-Diaminocyclohexane.
;
_journal_issue 9
_journal_name_full 'The Journal of organic chemistry'
_journal_page_first 5695
_journal_page_last 5711
_journal_paper_doi 10.1021/acs.joc.9b00614
_journal_volume 84
_journal_year 2019
_chemical_absolute_configuration rmad
_chemical_formula_moiety 'C50 H80 N12, 8(Cl), 5(H2 O)'
_chemical_formula_sum 'C50 H90 Cl8 N12 O5'
_chemical_formula_weight 1222.93
_space_group_crystal_system triclinic
_space_group_IT_number 1
_space_group_name_Hall 'P 1'
_space_group_name_H-M_alt 'P 1'
_atom_sites_solution_hydrogens mixed
_atom_sites_solution_primary direct
_atom_sites_solution_secondary difmap
_audit_creation_method SHELXL-2014/7
_cell_angle_alpha 77.96(2)
_cell_angle_beta 82.87(2)
_cell_angle_gamma 64.67(3)
_cell_formula_units_Z 2
_cell_length_a 12.549(3)
_cell_length_b 13.394(3)
_cell_length_c 20.848(5)
_cell_measurement_reflns_used 9975
_cell_measurement_temperature 100(2)
_cell_measurement_theta_max 28.63
_cell_measurement_theta_min 3.05
_cell_volume 3095.2(15)
_computing_cell_refinement 'CrysAlisPro 1.171.38.46 (Rigaku OD, 2015)'
_computing_data_collection 'CrysAlisPro 1.171.38.46 (Rigaku OD, 2015)'
_computing_data_reduction 'CrysAlisPro 1.171.38.46 (Rigaku OD, 2015)'
_computing_structure_refinement 'SHELXL-2014/7 (Sheldrick, 2015)'
_computing_structure_solution 'SHELXT-2014 (Sheldrick, 2015)'
_diffrn_ambient_temperature 100(2)
_diffrn_detector 'CCD plate'
_diffrn_detector_area_resol_mean 8.3359
_diffrn_detector_type 'Sapphire2, large Be window'
_diffrn_measured_fraction_theta_full 0.981
_diffrn_measured_fraction_theta_max 0.894
_diffrn_measurement_device 'four-circle diffractometer'
_diffrn_measurement_device_type 'Kuma KM-4 CCD, kappa-geometry diffractometer with a Sapphire2 CCD camera'
_diffrn_measurement_method 'omega scans'
_diffrn_radiation_type MoK\a
_diffrn_radiation_wavelength 0.71073
_diffrn_reflns_av_R_equivalents 0.0442
_diffrn_reflns_av_unetI/netI 0.0632
_diffrn_reflns_Laue_measured_fraction_full 0.981
_diffrn_reflns_Laue_measured_fraction_max 0.894
_diffrn_reflns_limit_h_max 16
_diffrn_reflns_limit_h_min -16
_diffrn_reflns_limit_k_max 17
_diffrn_reflns_limit_k_min -15
_diffrn_reflns_limit_l_max 28
_diffrn_reflns_limit_l_min -23
_diffrn_reflns_number 23275
_diffrn_reflns_point_group_measured_fraction_full 0.636
_diffrn_reflns_point_group_measured_fraction_max 0.568
_diffrn_reflns_theta_full 25.242
_diffrn_reflns_theta_max 28.664
_diffrn_reflns_theta_min 3.000
_diffrn_source 'fine-focus sealed X-ray tube'
_diffrn_source_type 'Enhance (Mo) X-ray Source'
_exptl_absorpt_coefficient_mu 0.417
_exptl_absorpt_correction_T_max 1.000
_exptl_absorpt_correction_T_min 0.694
_exptl_absorpt_correction_type multi-scan
_exptl_absorpt_process_details
;
CrysAlisPro 1.171.38.46 (Rigaku Oxford Diffraction, 2015)
Empirical absorption correction using spherical harmonics,
 implemented in SCALE3 ABSPACK scaling algorithm.
;
_exptl_crystal_colour colourless
_exptl_crystal_density_diffrn 1.312
_exptl_crystal_description plate
_exptl_crystal_F_000 1300
_exptl_crystal_size_max 0.47
_exptl_crystal_size_mid 0.28
_exptl_crystal_size_min 0.06
_refine_diff_density_max 0.816
_refine_diff_density_min -0.690
_refine_diff_density_rms 0.094
_refine_ls_abs_structure_details
;
 Classical Flack method preferred over Parsons because s.u. lower.
;
_refine_ls_abs_structure_Flack -0.01(6)
_refine_ls_extinction_method none
_refine_ls_goodness_of_fit_ref 1.025
_refine_ls_hydrogen_treatment constr
_refine_ls_matrix_type full
_refine_ls_number_parameters 1389
_refine_ls_number_reflns 18088
_refine_ls_number_restraints 22
_refine_ls_restrained_S_all 1.025
_refine_ls_R_factor_all 0.0810
_refine_ls_R_factor_gt 0.0668
_refine_ls_shift/su_max 0.001
_refine_ls_shift/su_mean 0.000
_refine_ls_structure_factor_coef Fsqd
_refine_ls_weighting_details 'w=1/[\s^2^(Fo^2^)+(0.1126P)^2^+1.3611P] where P=(Fo^2^+2Fc^2^)/3'
_refine_ls_weighting_scheme calc
_refine_ls_wR_factor_gt 0.1714
_refine_ls_wR_factor_ref 0.1904
_reflns_Friedel_coverage 0.269
_reflns_Friedel_fraction_full 0.291
_reflns_Friedel_fraction_max 0.241
_reflns_number_gt 14984
_reflns_number_total 18088
_reflns_threshold_expression 'I > 2\s(I)'
_cod_data_source_file jo9b00614_si_001.cif
_cod_data_source_block 2B_mh42c
_cod_database_code 4034317
_shelx_shelxl_version_number 2014/7
_shelx_space_group_comment
;
The symmetry employed for this shelxl refinement is uniquely defined
by the following loop, which should always be used as a source of
symmetry information in preference to the above space-group names.
They are only intended as comments.
;
_shelx_estimated_absorpt_t_min 0.828
_shelx_estimated_absorpt_t_max 0.975

loop_
_space_group_symop_operation_xyz
'x, y, z'

loop_
_atom_site_label
_atom_site_type_symbol
_atom_site_fract_x
_atom_site_fract_y
_atom_site_fract_z
_atom_site_U_iso_or_equiv
_atom_site_adp_type
_atom_site_occupancy
_atom_site_site_symmetry_order
_atom_site_calc_flag
_atom_site_refinement_flags_posn
_atom_site_refinement_flags_adp
_atom_site_refinement_flags_occupancy
_atom_site_disorder_assembly
_atom_site_disorder_group
Cl1A Cl 0.8515(2) 0.7351(3) 0.74494(13) 0.0568(13) Uani 0.809(9) 1 d . . P A 1
Cl1X Cl 0.8277(9) 0.8131(10) 0.7213(5) 0.043(3) Uiso 0.191(9) 1 d . . P A 2
Cl2A Cl 0.60462(12) 0.63591(12) 0.86687(7) 0.0272(3) Uani 1 1 d . . . . .
Cl3A Cl 0.63633(13) 0.46745(13) 0.74353(7) 0.0292(3) Uani 1 1 d . . . . .
Cl4A Cl 0.79494(16) 0.49840(17) 0.48332(8) 0.0418(4) Uani 1 1 d . . . . .
Cl5A Cl 0.44764(13) 0.27616(13) 0.83277(7) 0.0290(3) Uani 1 1 d . . . . .
Cl6A Cl 0.81877(15) 0.4101(2) 1.02477(9) 0.0496(5) Uani 1 1 d . . . . .
Cl7A Cl 0.89021(17) 0.99863(17) 0.84492(11) 0.0483(5) Uani 1 1 d . . . . .
Cl8A Cl 0.3930(3) 0.7500(3) 0.55490(12) 0.0726(7) Uani 1 1 d . . . . .
Cl1B Cl 0.0997(2) 0.3078(5) 0.27407(15) 0.0342(11) Uani 0.751(17) 1 d . . P B 1
Cl1Y Cl 0.1046(7) 0.2600(13) 0.2853(5) 0.035(2) Uiso 0.249(17) 1 d . . P B 2
Cl2B Cl 0.33589(12) 0.40526(12) 0.15660(8) 0.0293(3) Uani 1 1 d . . . . .
Cl3B Cl 0.30022(13) 0.56584(13) 0.28343(7) 0.0287(3) Uani 1 1 d . . . . .
Cl4B Cl 0.15081(15) 0.53180(17) 0.54337(8) 0.0402(4) Uani 1 1 d . . . . .
Cl5B Cl 0.50577(14) 0.75602(13) 0.19480(8) 0.0318(3) Uani 1 1 d . . . . .
Cl6B Cl 0.12320(16) 0.62167(18) 0.00778(8) 0.0440(4) Uani 1 1 d . . . . .
Cl7B Cl 0.0657(3) 0.0304(2) 0.19032(17) 0.0831(9) Uani 1 1 d . . . . .
Cl8B Cl 0.6501(3) 0.0940(2) 0.43561(18) 0.0485(11) Uani 0.565(7) 1 d . . P C 1
ClBY Cl 0.5887(7) 0.2469(8) 0.4512(3) 0.036(3) Uani 0.207(7) 1 d . . P D 2
Cl8Z Cl 0.5690(9) 0.3270(7) 0.4668(4) 0.052(3) Uani 0.230(8) 1 d . . P E 3
N1A N 0.5271(5) 0.8949(5) 0.7677(3) 0.0299(11) Uani 1 1 d . . . . .
N2A N 0.5973(5) 0.7207(5) 0.7080(3) 0.0335(12) Uani 1 1 d . . . . .
H2NA H 0.6320 0.7586 0.7228 0.040 Uiso 1 1 calc R U . . .
H2NB H 0.6251 0.6499 0.7318 0.040 Uiso 1 1 calc R U . . .
N3A N 0.8074(5) 0.5305(5) 0.6268(3) 0.0345(13) Uani 1 1 d . . . . .
H3NA H 0.7631 0.5028 0.6566 0.041 Uiso 1 1 calc R U . . .
H3NB H 0.7939 0.5244 0.5862 0.041 Uiso 1 1 calc R U . . .
N4A N 0.8715(5) 0.3142(5) 0.6643(3) 0.0368(13) Uani 1 1 d . . . . .
N5A N 0.6840(4) 0.2704(4) 0.6593(3) 0.0279(11) Uani 1 1 d . . . . .
H5NA H 0.7071 0.2785 0.6161 0.034 Uiso 1 1 calc R U . . .
H5NB H 0.6633 0.3369 0.6728 0.034 Uiso 1 1 calc R U . . .
N6A N 0.4291(4) 0.4292(4) 0.6936(3) 0.0260(11) Uani 1 1 d . . . . .
H6NA H 0.4106 0.3990 0.7343 0.031 Uiso 1 1 calc R U . . .
H6NB H 0.4933 0.4427 0.6967 0.031 Uiso 1 1 calc R U . . .
N7A N 0.3337(4) 0.5623(5) 0.7826(3) 0.0268(11) Uani 1 1 d . . . . .
N8A N 0.4731(4) 0.4715(4) 0.8797(2) 0.0236(10) Uani 1 1 d . . . . .
H8NA H 0.5141 0.5014 0.8487 0.028 Uiso 1 1 calc R U . . .
H8NB H 0.4575 0.4229 0.8618 0.028 Uiso 1 1 calc R U . . .
N9A N 0.7569(4) 0.3706(4) 0.8955(3) 0.0241(10) Uani 1 1 d . . . . .
H9NA H 0.7210 0.4414 0.8727 0.029 Uiso 1 1 calc R U . . .
H9NB H 0.7828 0.3755 0.9331 0.029 Uiso 1 1 calc R U . . .
N10A N 0.9211(4) 0.4495(5) 0.8653(3) 0.0296(12) Uani 1 1 d . . . . .
N11A N 0.8377(5) 0.6543(5) 0.8963(4) 0.0488(17) Uani 1 1 d . . . . .
H1NA H 0.8085 0.6041 0.9174 0.059 Uiso 1 1 calc R U . . .
H1NB H 0.8066 0.6819 0.8559 0.059 Uiso 1 1 calc R U . . .
N12A N 0.7124(5) 0.9017(5) 0.8393(3) 0.0304(11) Uani 1 1 d . . . . .
H1NC H 0.7718 0.9227 0.8409 0.037 Uiso 1 1 calc R U . . .
H1ND H 0.7391 0.8477 0.8138 0.037 Uiso 1 1 calc R U . . .
C1A C 0.5080(6) 0.9742(5) 0.8037(3) 0.0315(14) Uani 1 1 d . . . . .
C2A C 0.4005(7) 1.0249(6) 0.8359(4) 0.0395(16) Uani 1 1 d . . . . .
H2A H 0.3896 1.0794 0.8618 0.047 Uiso 1 1 calc R U . . .
C3A C 0.3092(7) 0.9959(6) 0.8304(4) 0.0407(16) Uani 1 1 d . . . . .
H3A H 0.2347 1.0302 0.8521 0.049 Uiso 1 1 calc R U . . .
C4A C 0.3289(6) 0.9150(6) 0.7924(4) 0.0349(15) Uani 1 1 d . . . . .
H4A H 0.2680 0.8933 0.7874 0.042 Uiso 1 1 calc R U . . .
C5A C 0.4387(6) 0.8673(6) 0.7623(3) 0.0304(13) Uani 1 1 d . . . . .
C6A C 0.4677(6) 0.7760(6) 0.7223(4) 0.0375(16) Uani 1 1 d . . . . .
H6AC H 0.4398 0.7194 0.7468 0.045 Uiso 1 1 calc R U . . .
H6AD H 0.4262 0.8089 0.6805 0.045 Uiso 1 1 calc R U . . .
C7A C 0.6362(7) 0.7129(6) 0.6387(3) 0.0393(16) Uani 1 1 d . . . . .
H7A H 0.5971 0.6742 0.6205 0.047 Uiso 1 1 calc R U . . .
C8A C 0.6090(8) 0.8295(7) 0.5969(4) 0.0521(19) Uani 1 1 d . . . . .
H8AC H 0.5258 0.8672 0.5840 0.063 Uiso 1 1 calc R U . . .
H8AD H 0.6254 0.8778 0.6207 0.063 Uiso 1 1 calc R U . . .
C9A C 0.6924(10) 0.8024(9) 0.5380(4) 0.069(3) Uani 1 1 d . . . . .
H9AC H 0.6639 0.7712 0.5082 0.082 Uiso 1 1 calc R U . . .
H9AD H 0.7019 0.8699 0.5133 0.082 Uiso 1 1 calc R U . . .
C10A C 0.8052(8) 0.7174(7) 0.5672(4) 0.0473(19) Uani 1 1 d . . . . .
H10A H 0.8525 0.7544 0.5779 0.057 Uiso 1 1 calc R U . . .
H10B H 0.8521 0.6661 0.5363 0.057 Uiso 1 1 calc R U . . .
C11A C 0.7704(7) 0.6524(6) 0.6300(4) 0.0404(16) Uani 1 1 d . . . . .
H11C H 0.8078 0.6573 0.6681 0.049 Uiso 1 1 calc R U . . .
C12A C 0.9344(6) 0.4633(7) 0.6405(4) 0.0460(19) Uani 1 1 d . . . . .
H12C H 0.9831 0.4799 0.6023 0.055 Uiso 1 1 calc R U . . .
H12D H 0.9534 0.4845 0.6789 0.055 Uiso 1 1 calc R U . . .
C13A C 0.9628(6) 0.3425(7) 0.6538(4) 0.0402(17) Uani 1 1 d . . . . .
C14A C 1.0783(6) 0.2639(7) 0.6590(4) 0.0460(18) Uani 1 1 d . . . . .
H14A H 1.1417 0.2864 0.6507 0.055 Uiso 1 1 calc R U . . .
C15A C 1.0996(6) 0.1528(8) 0.6764(4) 0.051(2) Uani 1 1 d . . . . .
H15A H 1.1784 0.0970 0.6793 0.061 Uiso 1 1 calc R U . . .
C16A C 1.0044(6) 0.1218(7) 0.6899(4) 0.0468(17) Uani 1 1 d . . . . .
H16A H 1.0166 0.0456 0.7035 0.056 Uiso 1 1 calc R U . . .
C17A C 0.8920(6) 0.2066(6) 0.6827(3) 0.0373(15) Uani 1 1 d . . . . .
C18A C 0.7852(6) 0.1816(6) 0.6981(4) 0.0392(16) Uani 1 1 d . . . . .
H18A H 0.8027 0.1075 0.6871 0.047 Uiso 1 1 calc R U . . .
H18B H 0.7640 0.1788 0.7456 0.047 Uiso 1 1 calc R U . . .
C19A C 0.5781(5) 0.2424(5) 0.6671(3) 0.0271(12) Uani 1 1 d . . . . .
H19A H 0.5700 0.2092 0.7141 0.033 Uiso 1 1 calc R U . . .
C20A C 0.6043(6) 0.1537(6) 0.6257(3) 0.0345(14) Uani 1 1 d . . . . .
H20A H 0.6746 0.0863 0.6425 0.041 Uiso 1 1 calc R U . . .
H20B H 0.6242 0.1821 0.5801 0.041 Uiso 1 1 calc R U . . .
C21A C 0.5042(6) 0.1197(6) 0.6243(3) 0.0380(14) Uani 1 1 d . . . . .
H21A H 0.4937 0.0776 0.6679 0.046 Uiso 1 1 calc R U . . .
H21B H 0.5238 0.0698 0.5916 0.046 Uiso 1 1 calc R U . . .
C22A C 0.3887(6) 0.2238(5) 0.6065(3) 0.0342(13) Uani 1 1 d . . . . .
H22A H 0.3956 0.2606 0.5608 0.041 Uiso 1 1 calc R U . . .
H22B H 0.3227 0.2009 0.6097 0.041 Uiso 1 1 calc R U . . .
C23A C 0.3638(5) 0.3047(6) 0.6523(3) 0.0317(13) Uani 1 1 d . . . . .
H23A H 0.3557 0.2679 0.6979 0.038 Uiso 1 1 calc R U . . .
H23B H 0.2882 0.3701 0.6413 0.038 Uiso 1 1 calc R U . . .
C24A C 0.4608(5) 0.3446(5) 0.6480(3) 0.0274(13) Uani 1 1 d . . . . .
H24A H 0.4693 0.3814 0.6019 0.033 Uiso 1 1 calc R U . . .
C25A C 0.3270(6) 0.5389(6) 0.6707(3) 0.0325(14) Uani 1 1 d . . . . .
H25A H 0.2652 0.5241 0.6544 0.039 Uiso 1 1 calc R U . . .
H25B H 0.3542 0.5838 0.6341 0.039 Uiso 1 1 calc R U . . .
C26A C 0.2757(5) 0.6044(5) 0.7267(3) 0.0276(13) Uani 1 1 d . . . . .
C27A C 0.1728(6) 0.7024(6) 0.7197(4) 0.0340(15) Uani 1 1 d . . . . .
H27A H 0.1335 0.7306 0.6794 0.041 Uiso 1 1 calc R U . . .
C28A C 0.1288(6) 0.7580(6) 0.7725(4) 0.0362(16) Uani 1 1 d . . . . .
H28A H 0.0581 0.8248 0.7691 0.043 Uiso 1 1 calc R U . . .
C29A C 0.1887(6) 0.7152(6) 0.8305(4) 0.0329(15) Uani 1 1 d . . . . .
H29A H 0.1602 0.7527 0.8672 0.039 Uiso 1 1 calc R U . . .
C30A C 0.2908(5) 0.6173(5) 0.8341(3) 0.0272(13) Uani 1 1 d . . . . .
C31A C 0.3591(5) 0.5634(6) 0.8950(3) 0.0330(15) Uani 1 1 d . . . . .
H31A H 0.3739 0.6198 0.9121 0.040 Uiso 1 1 calc R U . . .
H31B H 0.3133 0.5330 0.9290 0.040 Uiso 1 1 calc R U . . .
C32A C 0.5507(5) 0.4061(5) 0.9367(3) 0.0264(12) Uani 1 1 d . . . . .
H32A H 0.5656 0.4584 0.9585 0.032 Uiso 1 1 calc R U . . .
C33A C 0.4993(6) 0.3353(7) 0.9878(3) 0.0371(16) Uani 1 1 d . . . . .
H33A H 0.4567 0.3041 0.9666 0.044 Uiso 1 1 calc R U . . .
H33B H 0.4458 0.3792 1.0206 0.044 Uiso 1 1 calc R U . . .
C34A C 0.6151(9) 0.2407(8) 1.0194(5) 0.080(4) Uani 1 1 d . . . . .
H34A H 0.6386 0.2661 1.0544 0.096 Uiso 1 1 calc R U . . .
H34B H 0.6027 0.1723 1.0387 0.096 Uiso 1 1 calc R U . . .
C35A C 0.7069(7) 0.2176(7) 0.9664(4) 0.0435(18) Uani 1 1 d . . . . .
H35A H 0.7155 0.1509 0.9492 0.052 Uiso 1 1 calc R U . . .
H35B H 0.7837 0.2032 0.9829 0.052 Uiso 1 1 calc R U . . .
C36A C 0.6682(5) 0.3203(5) 0.9129(3) 0.0242(12) Uani 1 1 d . . . . .
H36A H 0.6544 0.2986 0.8726 0.029 Uiso 1 1 calc R U . . .
C37A C 0.8596(5) 0.3046(6) 0.8559(3) 0.0286(13) Uani 1 1 d . . . . .
H37A H 0.8339 0.3080 0.8121 0.034 Uiso 1 1 calc R U . . .
H37B H 0.8934 0.2251 0.8778 0.034 Uiso 1 1 calc R U . . .
C38A C 0.9521(5) 0.3506(5) 0.8480(3) 0.0267(13) Uani 1 1 d . . . . .
C39A C 1.0655(6) 0.2894(6) 0.8227(3) 0.0337(14) Uani 1 1 d . . . . .
H39A H 1.0851 0.2199 0.8093 0.040 Uiso 1 1 calc R U . . .
C40A C 1.1477(6) 0.3343(7) 0.8180(4) 0.0421(18) Uani 1 1 d . . . . .
H40A H 1.2259 0.2948 0.8019 0.051 Uiso 1 1 calc R U . . .
C41A C 1.1160(6) 0.4357(6) 0.8365(4) 0.0381(16) Uani 1 1 d . . . . .
H41A H 1.1712 0.4679 0.8329 0.046 Uiso 1 1 calc R U . . .
C42A C 1.0002(6) 0.4912(6) 0.8610(3) 0.0331(15) Uani 1 1 d . . . . .
C43A C 0.9672(7) 0.5954(7) 0.8884(4) 0.0452(19) Uani 1 1 d . . . . .
H43A H 1.0031 0.5758 0.9316 0.054 Uiso 1 1 calc R U . . .
H43B H 0.9984 0.6456 0.8587 0.054 Uiso 1 1 calc R U . . .
C44A C 0.7983(6) 0.7504(5) 0.9347(3) 0.0318(14) Uani 1 1 d . . . . .
H44A H 0.8633 0.7758 0.9312 0.038 Uiso 1 1 calc R U . . .
C45A C 0.7800(9) 0.7067(7) 1.0052(5) 0.058(2) Uani 1 1 d . . . . .
H45A H 0.8551 0.6457 1.0219 0.070 Uiso 1 1 calc R U . . .
H45B H 0.7210 0.6746 1.0090 0.070 Uiso 1 1 calc R U . . .
C46A C 0.7370(10) 0.7994(9) 1.0479(4) 0.069(3) Uani 1 1 d . . . . .
H46A H 0.7211 0.7681 1.0936 0.083 Uiso 1 1 calc R U . . .
H46B H 0.7998 0.8254 1.0484 0.083 Uiso 1 1 calc R U . . .
C47A C 0.6299(7) 0.8945(7) 1.0227(4) 0.0475(18) Uani 1 1 d . . . . .
H47A H 0.6086 0.9549 1.0487 0.057 Uiso 1 1 calc R U . . .
H47B H 0.5642 0.8707 1.0282 0.057 Uiso 1 1 calc R U . . .
C48A C 0.6456(6) 0.9398(6) 0.9507(3) 0.0353(14) Uani 1 1 d . . . . .
H48A H 0.7034 0.9733 0.9463 0.042 Uiso 1 1 calc R U . . .
H48B H 0.5694 1.0000 0.9350 0.042 Uiso 1 1 calc R U . . .
C49A C 0.6878(5) 0.8502(5) 0.9076(3) 0.0267(12) Uani 1 1 d . . . . .
H49A H 0.6242 0.8244 0.9066 0.032 Uiso 1 1 calc R U . . .
C50A C 0.6117(6) 1.0005(6) 0.8064(3) 0.0374(15) Uani 1 1 d . . . . .
H50A H 0.6374 1.0243 0.7612 0.045 Uiso 1 1 calc R U . . .
H50B H 0.5880 1.0636 0.8305 0.045 Uiso 1 1 calc R U . . .
N1B N 0.4160(6) 0.1471(5) 0.2482(3) 0.0377(13) Uani 1 1 d . . . . .
N2B N 0.3378(5) 0.3135(5) 0.3195(3) 0.0300(11) Uani 1 1 d . . . . .
H2NC H 0.3001 0.2894 0.2957 0.036 Uiso 1 1 calc R U . . .
H2ND H 0.3084 0.3896 0.3087 0.036 Uiso 1 1 calc R U . . .
N3B N 0.1464(5) 0.4727(5) 0.4028(3) 0.0304(12) Uani 1 1 d . . . . .
H3NC H 0.1539 0.4883 0.4420 0.036 Uiso 1 1 calc R U . . .
H3ND H 0.1958 0.4930 0.3728 0.036 Uiso 1 1 calc R U . . .
N4B N 0.0643(5) 0.7019(5) 0.3699(3) 0.0350(13) Uani 1 1 d . . . . .
N5B N 0.2423(5) 0.7571(5) 0.3737(3) 0.0345(13) Uani 1 1 d . . . . .
H5NC H 0.2532 0.6946 0.3583 0.041 Uiso 1 1 calc R U . . .
H5ND H 0.2372 0.7415 0.4183 0.041 Uiso 1 1 calc R U . . .
N6B N 0.5089(5) 0.6035(5) 0.3314(3) 0.0299(11) Uani 1 1 d . . . . .
H6NC H 0.4529 0.5787 0.3283 0.036 Uiso 1 1 calc R U . . .
H6ND H 0.5209 0.6391 0.2908 0.036 Uiso 1 1 calc R U . . .
N7B N 0.6062(4) 0.4734(5) 0.2432(3) 0.0283(11) Uani 1 1 d . . . . .
N8B N 0.4619(4) 0.5677(4) 0.1449(3) 0.0253(11) Uani 1 1 d . . . . .
H8NC H 0.4802 0.6128 0.1644 0.030 Uiso 1 1 calc R U . . .
H8ND H 0.4156 0.5415 0.1742 0.030 Uiso 1 1 calc R U . . .
N9B N 0.1912(4) 0.6716(4) 0.1353(3) 0.0239(10) Uani 1 1 d . . . . .
H9NC H 0.1643 0.6601 0.1002 0.029 Uiso 1 1 calc R U . . .
H9ND H 0.2306 0.6035 0.1603 0.029 Uiso 1 1 calc R U . . .
N10B N 0.0221(4) 0.5999(4) 0.1644(2) 0.0220(10) Uani 1 1 d . . . . .
N11B N 0.0977(5) 0.4057(5) 0.1227(4) 0.0423(15) Uani 1 1 d . . . . .
H1NE H 0.1383 0.3852 0.1600 0.051 Uiso 1 1 calc R U . . .
H1NF H 0.1188 0.4570 0.0950 0.051 Uiso 1 1 calc R U . . .
N12B N 0.2389(7) 0.1414(5) 0.1770(3) 0.0495(17) Uani 1 1 d . . . . .
H1NG H 0.2153 0.1861 0.2081 0.059 Uiso 1 1 calc R U . . .
H1NH H 0.1805 0.1194 0.1746 0.059 Uiso 1 1 calc R U . . .
C1B C 0.4445(8) 0.0674(6) 0.2119(4) 0.046(2) Uani 1 1 d . . . . .
C2B C 0.5585(10) 0.0092(7) 0.1884(4) 0.060(3) Uani 1 1 d . . . . .
H2B H 0.5755 -0.0471 0.1627 0.072 Uiso 1 1 calc R U . . .
C3B C 0.6467(10) 0.0356(7) 0.2036(5) 0.067(3) Uani 1 1 d . . . . .
H3B H 0.7254 -0.0012 0.1874 0.081 Uiso 1 1 calc R U . . .
C4B C 0.6195(8) 0.1160(6) 0.2425(4) 0.052(2) Uani 1 1 d . . . . .
H4B H 0.6793 0.1330 0.2550 0.063 Uiso 1 1 calc R U . . .
C5B C 0.5010(7) 0.1717(6) 0.2630(4) 0.0376(16) Uani 1 1 d . . . . .
C6B C 0.4676(6) 0.2648(6) 0.3010(4) 0.0341(14) Uani 1 1 d . . . . .
H6BC H 0.4885 0.3247 0.2742 0.041 Uiso 1 1 calc R U . . .
H6BD H 0.5133 0.2360 0.3413 0.041 Uiso 1 1 calc R U . . .
C7B C 0.3116(6) 0.2815(5) 0.3920(3) 0.0299(13) Uani 1 1 d . . . . .
H7B H 0.3617 0.2979 0.4185 0.036 Uiso 1 1 calc R U . . .
C8B C 0.3439(6) 0.1563(5) 0.4054(3) 0.0355(14) Uani 1 1 d . . . . .
H8BC H 0.4302 0.1156 0.3984 0.043 Uiso 1 1 calc R U . . .
H8BD H 0.3046 0.1387 0.3737 0.043 Uiso 1 1 calc R U . . .
C9B C 0.3083(7) 0.1149(6) 0.4750(3) 0.0447(17) Uani 1 1 d . . . . .
H9BC H 0.3258 0.0344 0.4799 0.054 Uiso 1 1 calc R U . . .
H9BD H 0.3555 0.1229 0.5067 0.054 Uiso 1 1 calc R U . . .
C10B C 0.1799(8) 0.1792(7) 0.4903(4) 0.053(2) Uani 1 1 d . . . . .
H10C H 0.1602 0.1524 0.5362 0.064 Uiso 1 1 calc R U . . .
H10D H 0.1322 0.1665 0.4611 0.064 Uiso 1 1 calc R U . . .
C11B C 0.1500(7) 0.3053(7) 0.4808(3) 0.0437(17) Uani 1 1 d . . . . .
H11F H 0.1947 0.3184 0.5116 0.052 Uiso 1 1 calc R U . . .
H11G H 0.0648 0.3472 0.4905 0.052 Uiso 1 1 calc R U . . .
C12B C 0.1817(6) 0.3482(6) 0.4094(3) 0.0335(14) Uani 1 1 d . . . . .
H12G H 0.1331 0.3370 0.3793 0.040 Uiso 1 1 calc R U . . .
C13B C 0.0226(6) 0.5391(6) 0.3820(3) 0.0361(15) Uani 1 1 d . . . . .
H13A H -0.0299 0.5115 0.4124 0.043 Uiso 1 1 calc R U . . .
H13B H 0.0167 0.5269 0.3376 0.043 Uiso 1 1 calc R U . . .
C14B C -0.0191(6) 0.6621(6) 0.3808(3) 0.0340(15) Uani 1 1 d . . . . .
C15B C -0.1382(5) 0.7307(7) 0.3874(3) 0.0414(17) Uani 1 1 d . . . . .
H15B H -0.1953 0.7000 0.3961 0.050 Uiso 1 1 calc R U . . .
C16B C -0.1717(6) 0.8447(7) 0.3810(3) 0.0435(17) Uani 1 1 d . . . . .
H16B H -0.2527 0.8940 0.3847 0.052 Uiso 1 1 calc R U . . .
C17B C -0.0867(6) 0.8860(7) 0.3692(4) 0.0451(17) Uani 1 1 d . . . . .
H17B H -0.1079 0.9642 0.3649 0.054 Uiso 1 1 calc R U . . .
C18B C 0.0313(6) 0.8111(6) 0.3635(4) 0.0377(15) Uani 1 1 d . . . . .
C19B C 0.1301(6) 0.8493(6) 0.3498(4) 0.0437(17) Uani 1 1 d . . . . .
H19B H 0.1385 0.8740 0.3020 0.052 Uiso 1 1 calc R U . . .
H19C H 0.1111 0.9139 0.3718 0.052 Uiso 1 1 calc R U . . .
C20B C 0.3469(5) 0.7842(5) 0.3531(3) 0.0273(13) Uani 1 1 d . . . . .
H20C H 0.3521 0.8026 0.3041 0.033 Uiso 1 1 calc R U . . .
C21B C 0.3434(6) 0.8821(6) 0.3822(4) 0.0390(16) Uani 1 1 d . . . . .
H21C H 0.2907 0.9552 0.3576 0.047 Uiso 1 1 calc R U . . .
H21D H 0.3165 0.8766 0.4290 0.047 Uiso 1 1 calc R U . . .
C22B C 0.4713(7) 0.8670(7) 0.3743(5) 0.0516(19) Uani 1 1 d . . . . .
H22C H 0.4857 0.9079 0.3312 0.062 Uiso 1 1 calc R U . . .
H22D H 0.4900 0.8963 0.4093 0.062 Uiso 1 1 calc R U . . .
C23B C 0.5465(6) 0.7428(6) 0.3793(4) 0.0383(16) Uani 1 1 d . . . . .
H23C H 0.5888 0.7127 0.4208 0.046 Uiso 1 1 calc R U . . .
H23D H 0.6053 0.7282 0.3422 0.046 Uiso 1 1 calc R U . . .
C24B C 0.4624(5) 0.6869(6) 0.3774(3) 0.0281(13) Uani 1 1 d . . . . .
H24B H 0.4493 0.6494 0.4225 0.034 Uiso 1 1 calc R U . . .
C25B C 0.6205(6) 0.5047(7) 0.3510(4) 0.0394(16) Uani 1 1 d . . . . .
H25C H 0.6060 0.4588 0.3919 0.047 Uiso 1 1 calc R U . . .
H25D H 0.6798 0.5304 0.3595 0.047 Uiso 1 1 calc R U . . .
C26B C 0.6675(5) 0.4344(5) 0.2973(3) 0.0296(13) Uani 1 1 d . . . . .
C27B C 0.7697(6) 0.3367(6) 0.3046(4) 0.0363(15) Uani 1 1 d . . . . .
H27B H 0.8112 0.3103 0.3441 0.044 Uiso 1 1 calc R U . . .
C28B C 0.8097(7) 0.2782(7) 0.2527(4) 0.0429(18) Uani 1 1 d . . . . .
H28B H 0.8800 0.2110 0.2561 0.051 Uiso 1 1 calc R U . . .
C29B C 0.7469(6) 0.3182(6) 0.1956(3) 0.0343(15) Uani 1 1 d . . . . .
H29B H 0.7727 0.2790 0.1596 0.041 Uiso 1 1 calc R U . . .
C30B C 0.6446(5) 0.4177(5) 0.1929(3) 0.0289(13) Uani 1 1 d . . . . .
C31B C 0.5738(5) 0.4699(6) 0.1316(3) 0.0291(13) Uani 1 1 d . . . . .
H31C H 0.6209 0.4952 0.0957 0.035 Uiso 1 1 calc R U . . .
H31D H 0.5549 0.4134 0.1174 0.035 Uiso 1 1 calc R U . . .
C32B C 0.3911(5) 0.6375(5) 0.0859(3) 0.0246(12) Uani 1 1 d . . . . .
H32B H 0.3715 0.5885 0.0637 0.030 Uiso 1 1 calc R U . . .
C33B C 0.4670(6) 0.6869(5) 0.0386(3) 0.0287(13) Uani 1 1 d . . . . .
H33C H 0.5104 0.7106 0.0644 0.034 Uiso 1 1 calc R U . . .
H33D H 0.5260 0.6274 0.0156 0.034 Uiso 1 1 calc R U . . .
C34B C 0.3971(6) 0.7870(5) -0.0126(3) 0.0341(13) Uani 1 1 d . . . . .
H34C H 0.4505 0.8180 -0.0393 0.041 Uiso 1 1 calc R U . . .
H34D H 0.3603 0.7630 -0.0423 0.041 Uiso 1 1 calc R U . . .
C35B C 0.3025(6) 0.8757(5) 0.0224(3) 0.0355(14) Uani 1 1 d . . . . .
H35C H 0.2598 0.9431 -0.0100 0.043 Uiso 1 1 calc R U . . .
H35D H 0.3394 0.8977 0.0531 0.043 Uiso 1 1 calc R U . . .
C36B C 0.2166(6) 0.8300(5) 0.0600(4) 0.0323(14) Uani 1 1 d . . . . .
H36B H 0.1779 0.8112 0.0286 0.039 Uiso 1 1 calc R U . . .
H36C H 0.1545 0.8890 0.0822 0.039 Uiso 1 1 calc R U . . .
C37B C 0.2760(5) 0.7260(5) 0.1112(3) 0.0261(12) Uani 1 1 d . . . . .
H37C H 0.2945 0.7500 0.1492 0.031 Uiso 1 1 calc R U . . .
C38B C 0.0882(5) 0.7405(5) 0.1748(3) 0.0281(13) Uani 1 1 d . . . . .
H38A H 0.0526 0.8185 0.1508 0.034 Uiso 1 1 calc R U . . .
H38B H 0.1154 0.7420 0.2171 0.034 Uiso 1 1 calc R U . . .
C39B C -0.0035(5) 0.6933(5) 0.1879(3) 0.0222(11) Uani 1 1 d . . . . .
C40B C -0.1095(5) 0.7487(6) 0.2200(3) 0.0310(14) Uani 1 1 d . . . . .
H40B H -0.1250 0.8149 0.2364 0.037 Uiso 1 1 calc R U . . .
C41B C -0.1927(5) 0.7038(6) 0.2275(3) 0.0354(15) Uani 1 1 d . . . . .
H41B H -0.2658 0.7386 0.2502 0.043 Uiso 1 1 calc R U . . .
C42B C -0.1698(6) 0.6095(6) 0.2024(3) 0.0339(15) Uani 1 1 d . . . . .
H42B H -0.2269 0.5794 0.2064 0.041 Uiso 1 1 calc R U . . .
C43B C -0.0611(5) 0.5594(5) 0.1711(3) 0.0243(12) Uani 1 1 d . . . . .
C44B C -0.0295(5) 0.4589(6) 0.1394(3) 0.0297(13) Uani 1 1 d . . . . .
H44B H -0.0530 0.4035 0.1696 0.036 Uiso 1 1 calc R U . . .
H44C H -0.0741 0.4822 0.0989 0.036 Uiso 1 1 calc R U . . .
C45B C 0.1327(6) 0.3054(6) 0.0914(4) 0.0344(15) Uani 1 1 d . . . . .
H45C H 0.0698 0.2767 0.1013 0.041 Uiso 1 1 calc R U . . .
C46B C 0.1504(8) 0.3331(7) 0.0172(4) 0.0472(19) Uani 1 1 d . . . . .
H46C H 0.0740 0.3659 -0.0043 0.057 Uiso 1 1 calc R U . . .
H46D H 0.1870 0.3873 0.0059 0.057 Uiso 1 1 calc R U . . .
C47B C 0.2311(7) 0.2231(7) -0.0045(4) 0.0471(18) Uani 1 1 d . . . . .
H47C H 0.1860 0.1961 -0.0269 0.057 Uiso 1 1 calc R U . . .
H47D H 0.2944 0.2323 -0.0351 0.057 Uiso 1 1 calc R U . . .
C48B C 0.2827(7) 0.1414(6) 0.0567(3) 0.0427(17) Uani 1 1 d . . . . .
H48C H 0.3694 0.1022 0.0509 0.051 Uiso 1 1 calc R U . . .
H48D H 0.2493 0.0847 0.0670 0.051 Uiso 1 1 calc R U . . .
C49B C 0.2504(6) 0.2105(5) 0.1124(3) 0.0341(15) Uani 1 1 d . . . . .
H49B H 0.3105 0.2405 0.1139 0.041 Uiso 1 1 calc R U . . .
C50B C 0.3451(10) 0.0411(7) 0.1995(4) 0.061(3) Uani 1 1 d . . . . .
H50C H 0.3718 -0.0081 0.1660 0.074 Uiso 1 1 calc R U . . .
H50D H 0.3246 -0.0008 0.2405 0.074 Uiso 1 1 calc R U . . .
O1WA O 0.7761(5) 0.2729(5) 0.5309(3) 0.0530(15) Uani 1 1 d DG . . . .
H1WA H 0.7103 0.2995 0.5137 0.079 Uiso 1 1 d DG U . . .
H2WA H 0.8148 0.3085 0.5105 0.079 Uiso 1 1 d DG U . . .
O2WA O 0.5755(5) 0.5034(5) 0.5758(3) 0.0528(14) Uani 1 1 d DG . . . .
H3WA H 0.6289 0.4994 0.5465 0.079 Uiso 1 1 d DG U . . .
H4WA H 0.5209 0.5681 0.5686 0.079 Uiso 1 1 d DG U . . .
O3WA O 0.8790(17) -0.0635(10) 0.6653(8) 0.073(6) Uiso 0.65(5) 1 d . . P F 1
O3WX O 0.929(4) -0.062(2) 0.6464(17) 0.091(11) Uiso 0.35(5) 1 d . . P F 2
O4WA O 0.0684(10) 1.0508(10) 0.9183(6) 0.046(3) Uiso 0.5 1 d . . P G 1
O4WX O 0.0637(12) 1.0735(12) 0.9424(7) 0.060(3) Uiso 0.5 1 d . . P H 2
O5WA O 0.9925(14) 0.1586(13) 1.0285(8) 0.075(4) Uiso 0.5 1 d . . P I 1
O5WX O 0.9649(11) 0.1394(10) 1.0598(6) 0.053(3) Uiso 0.5 1 d . . P J 2
O6WA O 0.8878(9) 0.1070(9) 0.4565(5) 0.044(2) Uiso 0.5 1 d . . P K 2
O7WA O 1.2223(12) -0.0676(11) 0.6230(7) 0.070(3) Uiso 0.5 1 d . . P L 2
O1WB O 0.1731(6) 0.7562(6) 0.5046(3) 0.0616(17) Uani 1 1 d DG . . M 2
H1WB H 0.1090 0.8110 0.5101 0.092 Uiso 1 1 d DG U . M 2
H2WB H 0.1638 0.6971 0.5197 0.092 Uiso 1 1 d DG U . M 2
O2WB O 0.3649(6) 0.5051(6) 0.4418(3) 0.0527(15) Uani 1 1 d DG . . N 2
H3WB H 0.4124 0.4373 0.4495 0.079 Uiso 1 1 d DG U . N 2
H4WB H 0.3114 0.5165 0.4715 0.079 Uiso 1 1 d DG U . N 2
O3WB O 0.0405(9) 1.1090(8) 0.3471(5) 0.043(2) Uiso 0.5 1 d . . P O 2
O4WB O 0.8669(10) -0.0233(9) 0.0933(5) 0.046(2) Uiso 0.5 1 d . . P P 2
O5WB O -0.0278(14) 0.8879(13) -0.0211(8) 0.078(4) Uiso 0.5 1 d . . P Q 2
O6WB O 0.0270(12) 0.9436(11) 0.5549(7) 0.064(3) Uiso 0.5 1 d . . P R 2

loop_
_atom_site_aniso_label
_atom_site_aniso_U_11
_atom_site_aniso_U_22
_atom_site_aniso_U_33
_atom_site_aniso_U_23
_atom_site_aniso_U_13
_atom_site_aniso_U_12
Cl1A 0.0433(13) 0.103(3) 0.0417(16) -0.0457(18) 0.0095(10) -0.0348(15)
Cl2A 0.0246(6) 0.0318(7) 0.0288(7) -0.0099(6) 0.0011(5) -0.0137(6)
Cl3A 0.0312(7) 0.0415(8) 0.0237(7) -0.0109(6) 0.0062(6) -0.0229(6)
Cl4A 0.0430(9) 0.0632(12) 0.0297(8) -0.0121(8) 0.0088(7) -0.0328(9)
Cl5A 0.0312(7) 0.0336(8) 0.0299(7) -0.0120(6) 0.0034(6) -0.0190(6)
Cl6A 0.0326(8) 0.0924(15) 0.0368(9) -0.0360(10) 0.0041(7) -0.0284(9)
Cl7A 0.0428(9) 0.0512(11) 0.0632(12) -0.0195(9) 0.0072(8) -0.0292(8)
Cl8A 0.0854(17) 0.0894(18) 0.0526(13) 0.0144(12) -0.0234(12) -0.0518(15)
Cl1B 0.0387(12) 0.042(3) 0.0270(13) -0.0089(13) -0.0052(8) -0.0189(11)
Cl2B 0.0295(7) 0.0260(7) 0.0350(8) -0.0090(6) 0.0048(6) -0.0139(6)
Cl3B 0.0315(7) 0.0352(8) 0.0258(7) -0.0094(6) 0.0054(6) -0.0198(6)
Cl4B 0.0419(9) 0.0632(11) 0.0283(8) -0.0116(8) 0.0046(7) -0.0336(9)
Cl5B 0.0371(8) 0.0320(8) 0.0330(8) -0.0116(6) 0.0073(6) -0.0203(6)
Cl6B 0.0465(10) 0.0709(12) 0.0285(8) -0.0198(8) 0.0099(7) -0.0354(9)
Cl7B 0.0853(18) 0.0450(12) 0.114(2) -0.0079(13) 0.0170(17) -0.0305(12)
Cl8B 0.0415(17) 0.0316(16) 0.068(2) -0.0213(14) -0.0274(14) 0.0014(12)
ClBY 0.033(4) 0.061(6) 0.017(4) 0.006(3) -0.007(3) -0.026(4)
Cl8Z 0.072(6) 0.039(5) 0.043(5) -0.011(3) -0.004(4) -0.018(4)
N1A 0.038(3) 0.033(3) 0.024(3) 0.002(2) -0.004(2) -0.022(2)
N2A 0.041(3) 0.040(3) 0.027(3) -0.009(2) 0.004(2) -0.023(3)
N3A 0.036(3) 0.043(3) 0.035(3) -0.013(2) 0.009(2) -0.026(2)
N4A 0.026(3) 0.051(4) 0.036(3) -0.009(3) 0.005(2) -0.020(2)
N5A 0.023(2) 0.032(3) 0.027(3) -0.005(2) -0.0006(19) -0.009(2)
N6A 0.023(2) 0.029(3) 0.028(3) -0.012(2) 0.002(2) -0.010(2)
N7A 0.021(2) 0.036(3) 0.030(3) -0.015(2) 0.001(2) -0.015(2)
N8A 0.016(2) 0.032(3) 0.026(3) -0.014(2) 0.0053(18) -0.0112(19)
N9A 0.017(2) 0.030(3) 0.029(3) -0.010(2) 0.0015(19) -0.012(2)
N10A 0.024(2) 0.036(3) 0.038(3) -0.020(2) 0.003(2) -0.016(2)
N11A 0.025(3) 0.033(3) 0.094(5) -0.027(3) -0.011(3) -0.007(2)
N12A 0.029(3) 0.036(3) 0.032(3) -0.012(2) 0.002(2) -0.017(2)
C1A 0.040(3) 0.025(3) 0.031(3) 0.006(2) -0.010(3) -0.018(3)
C2A 0.043(4) 0.030(4) 0.048(4) -0.011(3) -0.009(3) -0.014(3)
C3A 0.036(4) 0.039(4) 0.046(4) -0.008(3) -0.003(3) -0.014(3)
C4A 0.032(3) 0.036(4) 0.041(4) -0.003(3) -0.008(3) -0.019(3)
C5A 0.036(3) 0.033(3) 0.028(3) -0.001(3) -0.005(3) -0.022(3)
C6A 0.034(3) 0.046(4) 0.039(4) -0.015(3) 0.004(3) -0.020(3)
C7A 0.062(4) 0.041(4) 0.024(3) -0.006(3) 0.000(3) -0.030(3)
C8A 0.075(5) 0.046(4) 0.042(4) -0.011(3) 0.006(4) -0.033(4)
C9A 0.097(7) 0.073(6) 0.043(5) -0.006(4) 0.015(5) -0.049(6)
C10A 0.066(5) 0.051(4) 0.040(4) -0.011(3) 0.009(4) -0.040(4)
C11A 0.057(4) 0.044(4) 0.034(4) -0.015(3) 0.008(3) -0.032(3)
C12A 0.031(3) 0.064(5) 0.046(4) -0.012(4) 0.009(3) -0.025(3)
C13A 0.031(3) 0.062(5) 0.032(3) -0.013(3) 0.006(3) -0.022(3)
C14A 0.027(3) 0.067(5) 0.049(4) -0.017(4) 0.008(3) -0.023(3)
C15A 0.022(3) 0.071(5) 0.050(5) -0.004(4) 0.001(3) -0.014(3)
C16A 0.035(3) 0.050(4) 0.052(4) -0.003(3) -0.005(3) -0.015(3)
C17A 0.027(3) 0.041(4) 0.041(4) -0.004(3) 0.000(3) -0.014(3)
C18A 0.029(3) 0.035(3) 0.050(4) 0.001(3) -0.006(3) -0.012(3)
C19A 0.028(3) 0.033(3) 0.024(3) -0.007(2) 0.002(2) -0.016(2)
C20A 0.039(3) 0.025(3) 0.039(4) -0.014(3) -0.002(3) -0.009(3)
C21A 0.043(4) 0.037(4) 0.038(4) -0.005(3) -0.007(3) -0.020(3)
C22A 0.037(3) 0.041(3) 0.031(3) -0.008(3) -0.003(2) -0.022(3)
C23A 0.027(3) 0.039(3) 0.036(3) -0.014(3) 0.000(2) -0.017(3)
C24A 0.025(3) 0.029(3) 0.028(3) -0.009(2) 0.003(2) -0.010(2)
C25A 0.029(3) 0.038(4) 0.028(3) -0.009(3) -0.001(2) -0.011(3)
C26A 0.021(3) 0.032(3) 0.033(3) -0.011(3) 0.005(2) -0.013(2)
C27A 0.024(3) 0.030(3) 0.042(4) -0.002(3) 0.003(3) -0.008(3)
C28A 0.032(3) 0.031(3) 0.043(4) -0.007(3) 0.009(3) -0.013(3)
C29A 0.028(3) 0.032(3) 0.043(4) -0.015(3) 0.010(3) -0.015(3)
C30A 0.020(3) 0.033(3) 0.033(3) -0.016(3) 0.006(2) -0.013(2)
C31A 0.023(3) 0.046(4) 0.035(4) -0.024(3) 0.007(2) -0.013(3)
C32A 0.027(3) 0.035(3) 0.025(3) -0.011(2) -0.001(2) -0.018(3)
C33A 0.044(4) 0.056(4) 0.024(3) -0.014(3) 0.010(3) -0.033(3)
C34A 0.079(7) 0.054(5) 0.070(6) 0.002(5) 0.035(5) -0.008(5)
C35A 0.045(4) 0.047(4) 0.046(4) 0.003(3) -0.009(3) -0.029(3)
C36A 0.022(3) 0.029(3) 0.029(3) -0.010(2) 0.000(2) -0.016(2)
C37A 0.022(3) 0.034(3) 0.034(3) -0.016(3) 0.002(2) -0.012(2)
C38A 0.023(3) 0.038(3) 0.022(3) -0.014(2) 0.005(2) -0.013(2)
C39A 0.028(3) 0.036(3) 0.037(4) -0.013(3) 0.004(3) -0.011(3)
C40A 0.025(3) 0.057(5) 0.045(4) -0.013(3) 0.011(3) -0.020(3)
C41A 0.022(3) 0.050(4) 0.046(4) -0.016(3) 0.008(3) -0.017(3)
C42A 0.028(3) 0.046(4) 0.036(4) -0.016(3) 0.010(3) -0.024(3)
C43A 0.037(4) 0.051(4) 0.064(5) -0.033(4) 0.010(3) -0.027(3)
C44A 0.030(3) 0.026(3) 0.044(4) -0.009(3) -0.004(3) -0.015(3)
C45A 0.069(6) 0.040(4) 0.058(5) 0.016(4) -0.008(4) -0.025(4)
C46A 0.101(8) 0.068(6) 0.029(4) 0.002(4) 0.002(4) -0.031(6)
C47A 0.061(5) 0.056(4) 0.035(4) -0.012(3) 0.014(3) -0.035(4)
C48A 0.041(3) 0.038(4) 0.035(3) -0.013(3) 0.003(3) -0.023(3)
C49A 0.028(3) 0.023(3) 0.031(3) -0.004(2) -0.001(2) -0.013(2)
C50A 0.046(4) 0.036(4) 0.035(4) 0.003(3) -0.011(3) -0.025(3)
N1B 0.049(3) 0.030(3) 0.031(3) -0.003(2) -0.001(2) -0.015(3)
N2B 0.029(3) 0.033(3) 0.029(3) -0.004(2) -0.001(2) -0.014(2)
N3B 0.031(3) 0.044(3) 0.021(2) -0.008(2) 0.0047(19) -0.020(2)
N4B 0.026(3) 0.050(3) 0.033(3) -0.013(3) 0.002(2) -0.019(2)
N5B 0.028(3) 0.044(3) 0.039(3) -0.019(3) 0.008(2) -0.020(2)
N6B 0.027(3) 0.036(3) 0.030(3) -0.009(2) -0.001(2) -0.015(2)
N7B 0.024(2) 0.033(3) 0.033(3) -0.012(2) 0.005(2) -0.016(2)
N8B 0.021(2) 0.028(3) 0.029(3) -0.011(2) 0.009(2) -0.012(2)
N9B 0.025(2) 0.023(2) 0.029(3) -0.012(2) 0.004(2) -0.013(2)
N10B 0.020(2) 0.029(2) 0.021(2) -0.0052(19) 0.0047(18) -0.0151(19)
N11B 0.028(3) 0.037(3) 0.072(4) -0.034(3) -0.003(3) -0.012(2)
N12B 0.083(5) 0.033(3) 0.032(3) -0.006(2) -0.005(3) -0.024(3)
C1B 0.078(6) 0.023(3) 0.030(4) -0.003(3) -0.002(3) -0.014(3)
C2B 0.089(7) 0.033(4) 0.041(5) -0.004(3) 0.014(4) -0.015(4)
C3B 0.080(7) 0.029(4) 0.065(6) -0.008(4) 0.031(5) -0.005(4)
C4B 0.048(4) 0.031(4) 0.063(5) 0.001(3) 0.014(4) -0.011(3)
C5B 0.040(4) 0.031(3) 0.034(4) -0.001(3) 0.009(3) -0.013(3)
C6B 0.031(3) 0.033(3) 0.038(4) -0.005(3) 0.000(3) -0.015(3)
C7B 0.035(3) 0.037(3) 0.022(3) -0.002(2) -0.001(2) -0.020(3)
C8B 0.051(4) 0.036(3) 0.027(3) -0.001(2) -0.004(3) -0.025(3)
C9B 0.078(5) 0.045(4) 0.022(3) -0.007(3) 0.001(3) -0.036(4)
C10B 0.080(6) 0.059(5) 0.034(4) -0.003(3) 0.012(4) -0.047(4)
C11B 0.054(4) 0.057(4) 0.027(3) -0.005(3) 0.009(3) -0.033(4)
C12B 0.037(3) 0.048(4) 0.024(3) -0.010(3) 0.004(2) -0.025(3)
C13B 0.030(3) 0.054(4) 0.034(3) -0.008(3) -0.001(3) -0.026(3)
C14B 0.030(3) 0.055(4) 0.021(3) -0.008(3) 0.004(2) -0.022(3)
C15B 0.020(3) 0.066(5) 0.036(4) -0.011(3) 0.000(2) -0.015(3)
C16B 0.028(3) 0.066(5) 0.031(4) -0.011(3) 0.007(3) -0.016(3)
C17B 0.031(3) 0.051(4) 0.052(4) -0.017(3) 0.001(3) -0.013(3)
C18B 0.029(3) 0.044(4) 0.042(4) -0.017(3) 0.007(3) -0.015(3)
C19B 0.031(3) 0.039(4) 0.060(5) -0.016(3) 0.002(3) -0.012(3)
C20B 0.027(3) 0.040(3) 0.023(3) -0.011(2) 0.000(2) -0.019(3)
C21B 0.039(4) 0.039(4) 0.045(4) -0.010(3) -0.002(3) -0.021(3)
C22B 0.048(4) 0.046(4) 0.072(5) -0.001(4) -0.011(4) -0.031(3)
C23B 0.031(3) 0.047(4) 0.047(4) -0.022(3) 0.004(3) -0.021(3)
C24B 0.028(3) 0.043(4) 0.022(3) -0.013(2) 0.002(2) -0.022(3)
C25B 0.029(3) 0.046(4) 0.042(4) -0.015(3) -0.007(3) -0.010(3)
C26B 0.026(3) 0.030(3) 0.040(4) -0.011(3) 0.006(3) -0.017(3)
C27B 0.033(3) 0.040(4) 0.034(4) -0.002(3) -0.004(3) -0.015(3)
C28B 0.036(4) 0.037(4) 0.047(4) -0.007(3) 0.001(3) -0.008(3)
C29B 0.032(3) 0.032(3) 0.037(4) -0.014(3) 0.008(3) -0.010(3)
C30B 0.022(3) 0.030(3) 0.039(4) -0.011(3) 0.007(2) -0.016(3)
C31B 0.020(3) 0.031(3) 0.034(3) -0.016(3) 0.004(2) -0.005(2)
C32B 0.024(3) 0.026(3) 0.028(3) -0.013(2) 0.005(2) -0.012(2)
C33B 0.032(3) 0.030(3) 0.028(3) -0.008(2) 0.007(2) -0.018(2)
C34B 0.038(3) 0.036(3) 0.032(3) -0.012(3) 0.008(3) -0.018(3)
C35B 0.044(3) 0.025(3) 0.041(4) -0.011(3) 0.008(3) -0.019(3)
C36B 0.030(3) 0.025(3) 0.044(4) -0.011(3) 0.009(3) -0.014(2)
C37B 0.024(3) 0.026(3) 0.032(3) -0.010(2) 0.005(2) -0.013(2)
C38B 0.027(3) 0.028(3) 0.035(3) -0.017(3) 0.011(2) -0.016(2)
C39B 0.019(2) 0.025(3) 0.022(3) -0.007(2) -0.002(2) -0.007(2)
C40B 0.023(3) 0.038(3) 0.031(3) -0.016(3) 0.005(2) -0.009(2)
C41B 0.022(3) 0.047(4) 0.036(4) -0.016(3) 0.015(2) -0.013(3)
C42B 0.026(3) 0.047(4) 0.034(3) -0.005(3) 0.004(2) -0.022(3)
C43B 0.024(3) 0.029(3) 0.024(3) -0.005(2) -0.003(2) -0.015(2)
C44B 0.023(3) 0.035(3) 0.036(3) -0.009(3) -0.002(2) -0.015(2)
C45B 0.033(3) 0.028(3) 0.047(4) -0.018(3) -0.006(3) -0.012(3)
C46B 0.053(5) 0.042(4) 0.046(4) 0.000(3) -0.019(4) -0.017(4)
C47B 0.054(4) 0.052(5) 0.036(4) -0.005(3) 0.001(3) -0.024(4)
C48B 0.046(4) 0.036(4) 0.037(4) -0.012(3) -0.003(3) -0.005(3)
C49B 0.047(4) 0.025(3) 0.027(3) -0.010(2) -0.002(3) -0.010(3)
C50B 0.104(8) 0.040(4) 0.042(5) 0.005(3) -0.019(5) -0.032(5)
O1WA 0.054(3) 0.061(4) 0.045(3) -0.020(3) 0.014(3) -0.024(3)
O2WA 0.054(3) 0.072(4) 0.043(3) -0.014(3) 0.015(3) -0.039(3)
O1WB 0.071(4) 0.070(4) 0.057(4) -0.027(3) 0.018(3) -0.039(4)
O2WB 0.056(3) 0.081(4) 0.037(3) -0.012(3) 0.009(2) -0.046(3)

loop_
_atom_type_symbol
_atom_type_description
_atom_type_scat_dispersion_real
_atom_type_scat_dispersion_imag
_atom_type_scat_source
C C 0.0033 0.0016 'International Tables Vol C Tables 4.2.6.8 and 6.1.1.4'
H H 0.0000 0.0000 'International Tables Vol C Tables 4.2.6.8 and 6.1.1.4'
N N 0.0061 0.0033 'International Tables Vol C Tables 4.2.6.8 and 6.1.1.4'
O O 0.0106 0.0060 'International Tables Vol C Tables 4.2.6.8 and 6.1.1.4'
Cl Cl 0.1484 0.1585 'International Tables Vol C Tables 4.2.6.8 and 6.1.1.4'

loop_
_geom_angle_atom_site_label_1
_geom_angle_atom_site_label_2
_geom_angle_atom_site_label_3
_geom_angle
C5A N1A C1A 118.5(6)
C7A N2A C6A 116.8(6)
C7A N2A H2NA 108.1
C6A N2A H2NA 108.1
C7A N2A H2NB 108.1
C6A N2A H2NB 108.1
H2NA N2A H2NB 107.3
C12A N3A C11A 111.4(6)
C12A N3A H3NA 109.3
C11A N3A H3NA 109.3
C12A N3A H3NB 109.3
C11A N3A H3NB 109.3
H3NA N3A H3NB 108.0
C17A N4A C13A 118.9(6)
C18A N5A C19A 112.1(5)
C18A N5A H5NA 109.2
C19A N5A H5NA 109.2
C18A N5A H5NB 109.2
C19A N5A H5NB 109.2
H5NA N5A H5NB 107.9
C25A N6A C24A 113.1(5)
C25A N6A H6NA 109.0
C24A N6A H6NA 109.0
C25A N6A H6NB 109.0
C24A N6A H6NB 109.0
H6NA N6A H6NB 107.8
C26A N7A C30A 118.9(5)
C31A N8A C32A 115.8(5)
C31A N8A H8NA 108.3
C32A N8A H8NA 108.3
C31A N8A H8NB 108.3
C32A N8A H8NB 108.3
H8NA N8A H8NB 107.4
C37A N9A C36A 112.9(5)
C37A N9A H9NA 109.0
C36A N9A H9NA 109.0
C37A N9A H9NB 109.0
C36A N9A H9NB 109.0
H9NA N9A H9NB 107.8
C42A N10A C38A 119.4(5)
C43A N11A C44A 113.4(6)
C43A N11A H1NA 108.9
C44A N11A H1NA 108.9
C43A N11A H1NB 108.9
C44A N11A H1NB 108.9
H1NA N11A H1NB 107.7
C50A N12A C49A 116.7(5)
C50A N12A H1NC 108.1
C49A N12A H1NC 108.1
C50A N12A H1ND 108.1
C49A N12A H1ND 108.1
H1NC N12A H1ND 107.3
N1A C1A C2A 121.6(6)
N1A C1A C50A 114.7(6)
C2A C1A C50A 123.7(7)
C3A C2A C1A 119.8(7)
C3A C2A H2A 120.1
C1A C2A H2A 120.1
C2A C3A C4A 118.4(7)
C2A C3A H3A 120.8
C4A C3A H3A 120.8
C5A C4A C3A 118.5(6)
C5A C4A H4A 120.7
C3A C4A H4A 120.7
N1A C5A C4A 123.1(6)
N1A C5A C6A 115.4(6)
C4A C5A C6A 121.4(6)
N2A C6A C5A 110.9(6)
N2A C6A H6AC 109.5
C5A C6A H6AC 109.5
N2A C6A H6AD 109.5
C5A C6A H6AD 109.5
H6AC C6A H6AD 108.1
N2A C7A C11A 112.3(6)
N2A C7A C8A 111.4(6)
C11A C7A C8A 102.9(6)
N2A C7A H7A 110.0
C11A C7A H7A 110.0
C8A C7A H7A 110.0
C9A C8A C7A 102.5(7)
C9A C8A H8AC 111.3
C7A C8A H8AC 111.3
C9A C8A H8AD 111.3
C7A C8A H8AD 111.3
H8AC C8A H8AD 109.2
C10A C9A C8A 103.5(7)
C10A C9A H9AC 111.1
C8A C9A H9AC 111.1
C10A C9A H9AD 111.1
C8A C9A H9AD 111.1
H9AC C9A H9AD 109.0
C9A C10A C11A 106.0(7)
C9A C10A H10A 110.5
C11A C10A H10A 110.5
C9A C10A H10B 110.5
C11A C10A H10B 110.5
H10A C10A H10B 108.7
N3A C11A C7A 111.1(6)
N3A C11A C10A 113.1(6)
C7A C11A C10A 106.0(6)
N3A C11A H11C 108.9
C7A C11A H11C 108.9
C10A C11A H11C 108.9
C13A C12A N3A 111.0(6)
C13A C12A H12C 109.4
N3A C12A H12C 109.4
C13A C12A H12D 109.4
N3A C12A H12D 109.4
H12C C12A H12D 108.0
N4A C13A C14A 122.5(8)
N4A C13A C12A 116.5(6)
C14A C13A C12A 120.9(7)
C15A C14A C13A 118.7(7)
C15A C14A H14A 120.7
C13A C14A H14A 120.7
C14A C15A C16A 119.6(7)
C14A C15A H15A 120.2
C16A C15A H15A 120.2
C17A C16A C15A 117.4(7)
C17A C16A H16A 121.3
C15A C16A H16A 121.3
N4A C17A C16A 122.9(7)
N4A C17A C18A 116.0(6)
C16A C17A C18A 121.0(7)
N5A C18A C17A 110.0(6)
N5A C18A H18A 109.7
C17A C18A H18A 109.7
N5A C18A H18B 109.7
C17A C18A H18B 109.7
H18A C18A H18B 108.2
N5A C19A C20A 107.0(5)
N5A C19A C24A 113.9(5)
C20A C19A C24A 110.8(5)
N5A C19A H19A 108.3
C20A C19A H19A 108.3
C24A C19A H19A 108.3
C19A C20A C21A 114.5(5)
C19A C20A H20A 108.6
C21A C20A H20A 108.6
C19A C20A H20B 108.6
C21A C20A H20B 108.6
H20A C20A H20B 107.6
C20A C21A C22A 110.5(6)
C20A C21A H21A 109.5
C22A C21A H21A 109.5
C20A C21A H21B 109.5
C22A C21A H21B 109.5
H21A C21A H21B 108.1
C23A C22A C21A 110.0(5)
C23A C22A H22A 109.7
C21A C22A H22A 109.7
C23A C22A H22B 109.7
C21A C22A H22B 109.7
H22A C22A H22B 108.2
C22A C23A C24A 111.7(5)
C22A C23A H23A 109.3
C24A C23A H23A 109.3
C22A C23A H23B 109.3
C24A C23A H23B 109.3
H23A C23A H23B 107.9
C23A C24A N6A 109.5(5)
C23A C24A C19A 109.0(5)
N6A C24A C19A 110.8(5)
C23A C24A H24A 109.2
N6A C24A H24A 109.2
C19A C24A H24A 109.2
N6A C25A C26A 110.3(5)
N6A C25A H25A 109.6
C26A C25A H25A 109.6
N6A C25A H25B 109.6
C26A C25A H25B 109.6
H25A C25A H25B 108.1
N7A C26A C27A 122.4(6)
N7A C26A C25A 116.7(5)
C27A C26A C25A 120.9(6)
C28A C27A C26A 118.7(7)
C28A C27A H27A 120.7
C26A C27A H27A 120.7
C27A C28A C29A 119.4(6)
C27A C28A H28A 120.3
C29A C28A H28A 120.3
C30A C29A C28A 118.9(6)
C30A C29A H29A 120.5
C28A C29A H29A 120.5
N7A C30A C29A 121.8(6)
N7A C30A C31A 115.5(5)
C29A C30A C31A 122.7(6)
N8A C31A C30A 109.2(5)
N8A C31A H31A 109.8
C30A C31A H31A 109.8
N8A C31A H31B 109.8
C30A C31A H31B 109.8
H31A C31A H31B 108.3
N8A C32A C36A 109.9(5)
N8A C32A C33A 113.4(5)
C36A C32A C33A 104.6(5)
N8A C32A H32A 109.6
C36A C32A H32A 109.6
C33A C32A H32A 109.6
C32A C33A C34A 100.7(6)
C32A C33A H33A 111.6
C34A C33A H33A 111.6
C32A C33A H33B 111.6
C34A C33A H33B 111.6
H33A C33A H33B 109.4
C35A C34A C33A 106.8(7)
C35A C34A H34A 110.4
C33A C34A H34A 110.4
C35A C34A H34B 110.4
C33A C34A H34B 110.4
H34A C34A H34B 108.6
C34A C35A C36A 107.0(7)
C34A C35A H35A 110.3
C36A C35A H35A 110.3
C34A C35A H35B 110.3
C36A C35A H35B 110.3
H35A C35A H35B 108.6
N9A C36A C35A 113.6(5)
N9A C36A C32A 110.5(5)
C35A C36A C32A 107.1(5)
N9A C36A H36A 108.5
C35A C36A H36A 108.5
C32A C36A H36A 108.5
N9A C37A C38A 110.0(5)
N9A C37A H37A 109.7
C38A C37A H37A 109.7
N9A C37A H37B 109.7
C38A C37A H37B 109.7
H37A C37A H37B 108.2
N10A C38A C39A 122.7(6)
N10A C38A C37A 117.4(5)
C39A C38A C37A 119.9(6)
C40A C39A C38A 117.5(6)
C40A C39A H39A 121.3
C38A C39A H39A 121.3
C41A C40A C39A 119.8(6)
C41A C40A H40A 120.1
C39A C40A H40A 120.1
C40A C41A C42A 118.8(6)
C40A C41A H41A 120.6
C42A C41A H41A 120.6
N10A C42A C41A 121.9(6)
N10A C42A C43A 118.1(6)
C41A C42A C43A 119.8(6)
N11A C43A C42A 110.6(6)
N11A C43A H43A 109.5
C42A C43A H43A 109.5
N11A C43A H43B 109.5
C42A C43A H43B 109.5
H43A C43A H43B 108.1
C45A C44A C49A 111.6(6)
C45A C44A N11A 108.3(6)
C49A C44A N11A 112.2(6)
C45A C44A H44A 108.2
C49A C44A H44A 108.2
N11A C44A H44A 108.2
C44A C45A C46A 112.0(7)
C44A C45A H45A 109.2
C46A C45A H45A 109.2
C44A C45A H45B 109.2
C46A C45A H45B 109.2
H45A C45A H45B 107.9
C47A C46A C45A 111.2(8)
C47A C46A H46A 109.4
C45A C46A H46A 109.4
C47A C46A H46B 109.4
C45A C46A H46B 109.4
H46A C46A H46B 108.0
C46A C47A C48A 111.8(6)
C46A C47A H47A 109.3
C48A C47A H47A 109.3
C46A C47A H47B 109.3
C48A C47A H47B 109.3
H47A C47A H47B 107.9
C47A C48A C49A 112.9(6)
C47A C48A H48A 109.0
C49A C48A H48A 109.0
C47A C48A H48B 109.0
C49A C48A H48B 109.0
H48A C48A H48B 107.8
N12A C49A C48A 108.1(5)
N12A C49A C44A 110.7(5)
C48A C49A C44A 110.4(5)
N12A C49A H49A 109.2
C48A C49A H49A 109.2
C44A C49A H49A 109.2
N12A C50A C1A 111.7(5)
N12A C50A H50A 109.3
C1A C50A H50A 109.3
N12A C50A H50B 109.3
C1A C50A H50B 109.3
H50A C50A H50B 107.9
C5B N1B C1B 118.5(7)
C6B N2B C7B 113.1(5)
C6B N2B H2NC 109.0
C7B N2B H2NC 109.0
C6B N2B H2ND 109.0
C7B N2B H2ND 109.0
H2NC N2B H2ND 107.8
C13B N3B C12B 111.6(5)
C13B N3B H3NC 109.3
C12B N3B H3NC 109.3
C13B N3B H3ND 109.3
C12B N3B H3ND 109.3
H3NC N3B H3ND 108.0
C18B N4B C14B 118.7(6)
C19B N5B C20B 113.0(6)
C19B N5B H5NC 109.0
C20B N5B H5NC 109.0
C19B N5B H5ND 109.0
C20B N5B H5ND 109.0
H5NC N5B H5ND 107.8
C25B N6B C24B 114.8(5)
C25B N6B H6NC 108.6
C24B N6B H6NC 108.6
C25B N6B H6ND 108.6
C24B N6B H6ND 108.6
H6NC N6B H6ND 107.5
C26B N7B C30B 119.4(5)
C31B N8B C32B 115.6(5)
C31B N8B H8NC 108.4
C32B N8B H8NC 108.4
C31B N8B H8ND 108.4
C32B N8B H8ND 108.4
H8NC N8B H8ND 107.5
C38B N9B C37B 113.0(5)
C38B N9B H9NC 109.0
C37B N9B H9NC 109.0
C38B N9B H9ND 109.0
C37B N9B H9ND 109.0
H9NC N9B H9ND 107.8
C39B N10B C43B 118.1(5)
C44B N11B C45B 113.6(5)
C44B N11B H1NE 108.8
C45B N11B H1NE 108.8
C44B N11B H1NF 108.8
C45B N11B H1NF 108.8
H1NE N11B H1NF 107.7
C50B N12B C49B 116.5(7)
C50B N12B H1NG 108.2
C49B N12B H1NG 108.2
C50B N12B H1NH 108.2
C49B N12B H1NH 108.2
H1NG N12B H1NH 107.3
N1B C1B C2B 123.3(9)
N1B C1B C50B 115.5(8)
C2B C1B C50B 121.2(8)
C3B C2B C1B 117.9(9)
C3B C2B H2B 121.0
C1B C2B H2B 121.0
C4B C3B C2B 119.6(9)
C4B C3B H3B 120.2
C2B C3B H3B 120.2
C3B C4B C5B 118.1(10)
C3B C4B H4B 120.9
C5B C4B H4B 120.9
N1B C5B C4B 122.4(8)
N1B C5B C6B 118.2(6)
C4B C5B C6B 119.3(8)
C5B C6B N2B 112.0(6)
C5B C6B H6BC 109.2
N2B C6B H6BC 109.2
C5B C6B H6BD 109.2
N2B C6B H6BD 109.2
H6BC C6B H6BD 107.9
N2B C7B C8B 107.2(5)
N2B C7B C12B 110.2(5)
C8B C7B C12B 111.4(5)
N2B C7B H7B 109.3
C8B C7B H7B 109.3
C12B C7B H7B 109.3
C7B C8B C9B 112.7(5)
C7B C8B H8BC 109.0
C9B C8B H8BC 109.0
C7B C8B H8BD 109.0
C9B C8B H8BD 109.0
H8BC C8B H8BD 107.8
C10B C9B C8B 111.6(6)
C10B C9B H9BC 109.3
C8B C9B H9BC 109.3
C10B C9B H9BD 109.3
C8B C9B H9BD 109.3
H9BC C9B H9BD 108.0
C9B C10B C11B 110.2(6)
C9B C10B H10C 109.6
C11B C10B H10C 109.6
C9B C10B H10D 109.6
C11B C10B H10D 109.6
H10C C10B H10D 108.1
C10B C11B C12B 110.2(6)
C10B C11B H11F 109.6
C12B C11B H11F 109.6
C10B C11B H11G 109.6
C12B C11B H11G 109.6
H11F C11B H11G 108.1
N3B C12B C7B 114.0(5)
N3B C12B C11B 107.5(5)
C7B C12B C11B 110.8(6)
N3B C12B H12G 108.1
C7B C12B H12G 108.1
C11B C12B H12G 108.1
N3B C13B C14B 113.1(5)
N3B C13B H13A 109.0
C14B C13B H13A 109.0
N3B C13B H13B 109.0
C14B C13B H13B 109.0
H13A C13B H13B 107.8
N4B C14B C15B 122.6(7)
N4B C14B C13B 116.2(6)
C15B C14B C13B 121.1(6)
C16B C15B C14B 118.3(7)
C16B C15B H15B 120.9
C14B C15B H15B 120.9
C17B C16B C15B 119.3(6)
C17B C16B H16B 120.3
C15B C16B H16B 120.3
C16B C17B C18B 118.8(7)
C16B C17B H17B 120.6
C18B C17B H17B 120.6
N4B C18B C17B 122.3(7)
N4B C18B C19B 115.3(6)
C17B C18B C19B 122.3(7)
N5B C19B C18B 110.4(6)
N5B C19B H19B 109.6
C18B C19B H19B 109.6
N5B C19B H19C 109.6
C18B C19B H19C 109.6
H19B C19B H19C 108.1
N5B C20B C24B 112.2(5)
N5B C20B C21B 113.4(5)
C24B C20B C21B 103.4(5)
N5B C20B H20C 109.2
C24B C20B H20C 109.2
C21B C20B H20C 109.2
C22B C21B C20B 102.8(6)
C22B C21B H21C 111.2
C20B C21B H21C 111.2
C22B C21B H21D 111.2
C20B C21B H21D 111.2
H21C C21B H21D 109.1
C23B C22B C21B 106.8(6)
C23B C22B H22C 110.4
C21B C22B H22C 110.4
C23B C22B H22D 110.4
C21B C22B H22D 110.4
H22C C22B H22D 108.6
C22B C23B C24B 106.8(6)
C22B C23B H23C 110.4
C24B C23B H23C 110.4
C22B C23B H23D 110.4
C24B C23B H23D 110.4
H23C C23B H23D 108.6
N6B C24B C20B 110.5(5)
N6B C24B C23B 111.8(5)
C20B C24B C23B 104.6(5)
N6B C24B H24B 110.0
C20B C24B H24B 110.0
C23B C24B H24B 110.0
N6B C25B C26B 110.3(6)
N6B C25B H25C 109.6
C26B C25B H25C 109.6
N6B C25B H25D 109.6
C26B C25B H25D 109.6
H25C C25B H25D 108.1
N7B C26B C27B 122.8(6)
N7B C26B C25B 116.1(6)
C27B C26B C25B 121.1(6)
C26B C27B C28B 118.1(7)
C26B C27B H27B 121.0
C28B C27B H27B 121.0
C27B C28B C29B 119.8(6)
C27B C28B H28B 120.1
C29B C28B H28B 120.1
C28B C29B C30B 117.8(6)
C28B C29B H29B 121.1
C30B C29B H29B 121.1
N7B C30B C29B 122.1(6)
N7B C30B C31B 116.6(5)
C29B C30B C31B 121.3(6)
N8B C31B C30B 109.9(5)
N8B C31B H31C 109.7
C30B C31B H31C 109.7
N8B C31B H31D 109.7
C30B C31B H31D 109.7
H31C C31B H31D 108.2
N8B C32B C33B 108.2(5)
N8B C32B C37B 107.0(5)
C33B C32B C37B 114.2(5)
N8B C32B H32B 109.1
C33B C32B H32B 109.1
C37B C32B H32B 109.1
C34B C33B C32B 114.2(5)
C34B C33B H33C 108.7
C32B C33B H33C 108.7
C34B C33B H33D 108.7
C32B C33B H33D 108.7
H33C C33B H33D 107.6
C35B C34B C33B 108.8(5)
C35B C34B H34C 109.9
C33B C34B H34C 109.9
C35B C34B H34D 109.9
C33B C34B H34D 109.9
H34C C34B H34D 108.3
C34B C35B C36B 109.7(5)
C34B C35B H35C 109.7
C36B C35B H35C 109.7
C34B C35B H35D 109.7
C36B C35B H35D 109.7
H35C C35B H35D 108.2
C35B C36B C37B 112.8(5)
C35B C36B H36B 109.0
C37B C36B H36B 109.0
C35B C36B H36C 109.0
C37B C36B H36C 109.0
H36B C36B H36C 107.8
N9B C37B C36B 109.1(5)
N9B C37B C32B 108.3(5)
C36B C37B C32B 114.1(5)
N9B C37B H37C 108.4
C36B C37B H37C 108.4
C32B C37B H37C 108.4
N9B C38B C39B 111.0(5)
N9B C38B H38A 109.4
C39B C38B H38A 109.4
N9B C38B H38B 109.4
C39B C38B H38B 109.4
H38A C38B H38B 108.0
N10B C39B C40B 123.2(6)
N10B C39B C38B 116.3(5)
C40B C39B C38B 120.4(5)
C39B C40B C41B 117.5(6)
C39B C40B H40B 121.3
C41B C40B H40B 121.3
C42B C41B C40B 120.4(5)
C42B C41B H41B 119.8
C40B C41B H41B 119.8
C41B C42B C43B 118.1(6)
C41B C42B H42B 120.9
C43B C42B H42B 120.9
N10B C43B C42B 122.6(6)
N10B C43B C44B 115.2(5)
C42B C43B C44B 122.2(6)
N11B C44B C43B 111.9(5)
N11B C44B H44B 109.2
C43B C44B H44B 109.2
N11B C44B H44C 109.2
C43B C44B H44C 109.2
H44B C44B H44C 107.9
N11B C45B C49B 114.5(6)
N11B C45B C46B 111.5(6)
C49B C45B C46B 103.3(6)
N11B C45B H45C 109.1
C49B C45B H45C 109.1
C46B C45B H45C 109.1
C47B C46B C45B 105.9(6)
C47B C46B H46C 110.6
C45B C46B H46C 110.6
C47B C46B H46D 110.6
C45B C46B H46D 110.6
H46C C46B H46D 108.7
C48B C47B C46B 106.4(6)
C48B C47B H47C 110.4
C46B C47B H47C 110.4
C48B C47B H47D 110.4
C46B C47B H47D 110.4
H47C C47B H47D 108.6
C47B C48B C49B 106.6(6)
C47B C48B H48C 110.4
C49B C48B H48C 110.4
C47B C48B H48D 110.4
C49B C48B H48D 110.4
H48C C48B H48D 108.6
N12B C49B C45B 111.7(6)
N12B C49B C48B 110.7(6)
C45B C49B C48B 102.2(6)
N12B C49B H49B 110.7
C45B C49B H49B 110.7
C48B C49B H49B 110.7
N12B C50B C1B 113.4(7)
N12B C50B H50C 108.9
C1B C50B H50C 108.9
N12B C50B H50D 108.9
C1B C50B H50D 108.9
H50C C50B H50D 107.7
H1WA O1WA H2WA 108.0
H3WA O2WA H4WA 108.1
H1WB O1WB H2WB 108.1
H3WB O2WB H4WB 108.1

loop_
_geom_bond_atom_site_label_1
_geom_bond_atom_site_label_2
_geom_bond_distance
N1A C5A 1.335(8)
N1A C1A 1.348(9)
N2A C7A 1.478(8)
N2A C6A 1.492(9)
N2A H2NA 0.9100
N2A H2NB 0.9100
N3A C12A 1.486(9)
N3A C11A 1.508(9)
N3A H3NA 0.9100
N3A H3NB 0.9100
N4A C17A 1.329(10)
N4A C13A 1.334(9)
N5A C18A 1.497(8)
N5A C19A 1.510(8)
N5A H5NA 0.9100
N5A H5NB 0.9100
N6A C25A 1.509(8)
N6A C24A 1.521(8)
N6A H6NA 0.9100
N6A H6NB 0.9100
N7A C26A 1.337(8)
N7A C30A 1.354(7)
N8A C31A 1.486(7)
N8A C32A 1.500(8)
N8A H8NA 0.9100
N8A H8NB 0.9100
N9A C37A 1.480(7)
N9A C36A 1.505(7)
N9A H9NA 0.9100
N9A H9NB 0.9100
N10A C42A 1.319(8)
N10A C38A 1.326(8)
N11A C43A 1.477(9)
N11A C44A 1.526(9)
N11A H1NA 0.9100
N11A H1NB 0.9100
N12A C50A 1.492(9)
N12A C49A 1.504(8)
N12A H1NC 0.9100
N12A H1ND 0.9100
C1A C2A 1.383(10)
C1A C50A 1.497(10)
C2A C3A 1.382(11)
C2A H2A 0.9500
C3A C4A 1.394(10)
C3A H3A 0.9500
C4A C5A 1.378(10)
C4A H4A 0.9500
C5A C6A 1.514(10)
C6A H6AC 0.9900
C6A H6AD 0.9900
C7A C11A 1.531(11)
C7A C8A 1.537(10)
C7A H7A 1.0000
C8A C9A 1.508(11)
C8A H8AC 0.9900
C8A H8AD 0.9900
C9A C10A 1.489(14)
C9A H9AC 0.9900
C9A H9AD 0.9900
C10A C11A 1.539(10)
C10A H10A 0.9900
C10A H10B 0.9900
C11A H11C 1.0000
C12A C13A 1.471(12)
C12A H12C 0.9900
C12A H12D 0.9900
C13A C14A 1.381(10)
C14A C15A 1.369(12)
C14A H14A 0.9500
C15A C16A 1.404(11)
C15A H15A 0.9500
C16A C17A 1.382(9)
C16A H16A 0.9500
C17A C18A 1.499(9)
C18A H18A 0.9900
C18A H18B 0.9900
C19A C20A 1.512(8)
C19A C24A 1.547(9)
C19A H19A 1.0000
C20A C21A 1.514(10)
C20A H20A 0.9900
C20A H20B 0.9900
C21A C22A 1.540(9)
C21A H21A 0.9900
C21A H21B 0.9900
C22A C23A 1.500(9)
C22A H22A 0.9900
C22A H22B 0.9900
C23A C24A 1.511(9)
C23A H23A 0.9900
C23A H23B 0.9900
C24A H24A 1.0000
C25A C26A 1.519(9)
C25A H25A 0.9900
C25A H25B 0.9900
C26A C27A 1.388(9)
C27A C28A 1.382(10)
C27A H27A 0.9500
C28A C29A 1.388(10)
C28A H28A 0.9500
C29A C30A 1.383(9)
C29A H29A 0.9500
C30A C31A 1.491(10)
C31A H31A 0.9900
C31A H31B 0.9900
C32A C36A 1.533(8)
C32A C33A 1.543(9)
C32A H32A 1.0000
C33A C34A 1.570(13)
C33A H33A 0.9900
C33A H33B 0.9900
C34A C35A 1.470(11)
C34A H34A 0.9900
C34A H34B 0.9900
C35A C36A 1.515(9)
C35A H35A 0.9900
C35A H35B 0.9900
C36A H36A 1.0000
C37A C38A 1.509(9)
C37A H37A 0.9900
C37A H37B 0.9900
C38A C39A 1.404(8)
C39A C40A 1.384(10)
C39A H39A 0.9500
C40A C41A 1.367(11)
C40A H40A 0.9500
C41A C42A 1.405(9)
C41A H41A 0.9500
C42A C43A 1.492(10)
C43A H43A 0.9900
C43A H43B 0.9900
C44A C45A 1.492(11)
C44A C49A 1.523(9)
C44A H44A 1.0000
C45A C46A 1.548(14)
C45A H45A 0.9900
C45A H45B 0.9900
C46A C47A 1.461(13)
C46A H46A 0.9900
C46A H46B 0.9900
C47A C48A 1.520(10)
C47A H47A 0.9900
C47A H47B 0.9900
C48A C49A 1.521(9)
C48A H48A 0.9900
C48A H48B 0.9900
C49A H49A 1.0000
C50A H50A 0.9900
C50A H50B 0.9900
N1B C5B 1.328(10)
N1B C1B 1.337(9)
N2B C6B 1.506(8)
N2B C7B 1.518(8)
N2B H2NC 0.9100
N2B H2ND 0.9100
N3B C13B 1.489(8)
N3B C12B 1.510(9)
N3B H3NC 0.9100
N3B H3ND 0.9100
N4B C18B 1.320(10)
N4B C14B 1.341(9)
N5B C19B 1.479(9)
N5B C20B 1.498(8)
N5B H5NC 0.9100
N5B H5ND 0.9100
N6B C25B 1.486(9)
N6B C24B 1.503(8)
N6B H6NC 0.9100
N6B H6ND 0.9100
N7B C26B 1.328(9)
N7B C30B 1.334(8)
N8B C31B 1.499(7)
N8B C32B 1.502(8)
N8B H8NC 0.9100
N8B H8ND 0.9100
N9B C38B 1.494(7)
N9B C37B 1.515(8)
N9B H9NC 0.9100
N9B H9ND 0.9100
N10B C39B 1.335(8)
N10B C43B 1.349(7)
N11B C44B 1.473(8)
N11B C45B 1.488(8)
N11B H1NE 0.9100
N11B H1NF 0.9100
N12B C50B 1.470(12)
N12B C49B 1.497(9)
N12B H1NG 0.9100
N12B H1NH 0.9100
C1B C2B 1.387(13)
C1B C50B 1.496(14)
C2B C3B 1.386(16)
C2B H2B 0.9500
C3B C4B 1.383(13)
C3B H3B 0.9500
C4B C5B 1.406(10)
C4B H4B 0.9500
C5B C6B 1.497(10)
C6B H6BC 0.9900
C6B H6BD 0.9900
C7B C8B 1.519(9)
C7B C12B 1.527(9)
C7B H7B 1.0000
C8B C9B 1.524(9)
C8B H8BC 0.9900
C8B H8BD 0.9900
C9B C10B 1.497(12)
C9B H9BC 0.9900
C9B H9BD 0.9900
C10B C11B 1.539(11)
C10B H10C 0.9900
C10B H10D 0.9900
C11B C12B 1.548(9)
C11B H11F 0.9900
C11B H11G 0.9900
C12B H12G 1.0000
C13B C14B 1.496(10)
C13B H13A 0.9900
C13B H13B 0.9900
C14B C15B 1.387(9)
C15B C16B 1.380(12)
C15B H15B 0.9500
C16B C17B 1.375(11)
C16B H16B 0.9500
C17B C18B 1.396(9)
C17B H17B 0.9500
C18B C19B 1.507(10)
C19B H19B 0.9900
C19B H19C 0.9900
C20B C24B 1.531(9)
C20B C21B 1.538(9)
C20B H20C 1.0000
C21B C22B 1.522(10)
C21B H21C 0.9900
C21B H21D 0.9900
C22B C23B 1.509(11)
C22B H22C 0.9900
C22B H22D 0.9900
C23B C24B 1.540(9)
C23B H23C 0.9900
C23B H23D 0.9900
C24B H24B 1.0000
C25B C26B 1.512(9)
C25B H25C 0.9900
C25B H25D 0.9900
C26B C27B 1.382(10)
C27B C28B 1.386(10)
C27B H27B 0.9500
C28B C29B 1.389(11)
C28B H28B 0.9500
C29B C30B 1.397(9)
C29B H29B 0.9500
C30B C31B 1.514(10)
C31B H31C 0.9900
C31B H31D 0.9900
C32B C33B 1.534(8)
C32B C37B 1.542(8)
C32B H32B 1.0000
C33B C34B 1.528(9)
C33B H33C 0.9900
C33B H33D 0.9900
C34B C35B 1.514(8)
C34B H34C 0.9900
C34B H34D 0.9900
C35B C36B 1.520(9)
C35B H35C 0.9900
C35B H35D 0.9900
C36B C37B 1.524(9)
C36B H36B 0.9900
C36B H36C 0.9900
C37B H37C 1.0000
C38B C39B 1.507(8)
C38B H38A 0.9900
C38B H38B 0.9900
C39B C40B 1.382(8)
C40B C41B 1.390(9)
C40B H40B 0.9500
C41B C42B 1.371(10)
C41B H41B 0.9500
C42B C43B 1.384(8)
C42B H42B 0.9500
C43B C44B 1.503(9)
C44B H44B 0.9900
C44B H44C 0.9900
C45B C49B 1.520(9)
C45B C46B 1.525(11)
C45B H45C 1.0000
C46B C47B 1.513(11)
C46B H46C 0.9900
C46B H46D 0.9900
C47B C48B 1.504(10)
C47B H47C 0.9900
C47B H47D 0.9900
C48B C49B 1.542(9)
C48B H48C 0.9900
C48B H48D 0.9900
C49B H49B 1.0000
C50B H50C 0.9900
C50B H50D 0.9900
O1WA H1WA 0.8404
O1WA H2WA 0.8402
O2WA H3WA 0.8401
O2WA H4WA 0.8402
O1WB H1WB 0.8401
O1WB H2WB 0.8401
O2WB H3WB 0.8400
O2WB H4WB 0.8401

loop_
_geom_hbond_atom_site_label_D
_geom_hbond_atom_site_label_H
_geom_hbond_atom_site_label_A
_geom_hbond_distance_DH
_geom_hbond_distance_HA
_geom_hbond_distance_DA
_geom_hbond_angle_DHA
_geom_hbond_site_symmetry_A
N2A H2NA Cl1A 0.91 2.72 3.464(7) 139.3 .
N2A H2NA Cl1X 0.91 2.84 3.656(12) 149.7 .
N2A H2NB Cl3A 0.91 2.35 3.148(6) 146.5 .
N3A H3NA Cl3A 0.91 2.37 3.262(6) 167.3 .
N3A H3NB Cl4A 0.91 2.24 3.141(6) 170.0 .
N5A H5NA O1WA 0.91 1.88 2.781(8) 170.6 .
N5A H5NB Cl3A 0.91 2.41 3.276(6) 159.6 .
N6A H6NA Cl5A 0.91 2.30 3.155(6) 155.6 .
N6A H6NB Cl3A 0.91 2.32 3.185(5) 159.6 .
N8A H8NA Cl2A 0.91 2.61 3.225(5) 125.3 .
N8A H8NA Cl3A 0.91 2.52 3.284(5) 141.7 .
N8A H8NB Cl5A 0.91 2.23 3.125(5) 167.7 .
N9A H9NA Cl2A 0.91 2.36 3.197(6) 152.1 .
N9A H9NB Cl6A 0.91 2.20 3.100(6) 171.1 .
N11A H1NB Cl1A 0.91 2.35 3.125(9) 143.3 .
N12A H1NC Cl7A 0.91 2.15 3.048(6) 170.9 .
N12A H1ND Cl1A 0.91 2.21 3.090(6) 161.1 .
N12A H1ND Cl1X 0.91 2.14 2.903(11) 141.1 .
C3A H3A O4WA 0.95 2.30 3.211(13) 160.5 .
C7A H7A Cl8A 1.00 2.74 3.503(8) 133.1 .
C11A H11C Cl1A 1.00 2.31 3.269(8) 159.6 .
C11A H11C Cl1X 1.00 2.67 3.486(13) 139.0 .
C12A H12C Cl4B 0.99 2.58 3.509(7) 155.6 1_655
C18A H18A O3WA 0.99 2.20 3.171(14) 168.3 .
C18A H18A O3WX 0.99 2.40 3.31(3) 153.2 .
C18A H18B Cl7A 0.99 2.84 3.496(8) 124.2 1_545
C19A H19A Cl5A 1.00 2.84 3.664(6) 139.8 .
C20A H20A O3WA 0.99 2.52 3.486(17) 166.3 .
C20A H20B ClBY 0.99 2.68 3.591(10) 153.6 .
C20A H20B Cl8Z 0.99 2.68 3.581(11) 151.9 .
C23A H23B Cl4B 0.99 2.77 3.636(7) 146.6 .
C24A H24A O2WA 1.00 2.46 3.099(9) 121.2 .
C25A H25A Cl4B 0.99 2.83 3.699(7) 146.5 .
C25A H25B Cl8A 0.99 2.67 3.630(7) 164.0 .
C31A H31B Cl6B 0.99 2.69 3.459(6) 135.2 1_556
C37A H37A Cl3A 0.99 2.80 3.516(7) 129.9 .
C37A H37B O4WA 0.99 2.50 3.390(13) 149.8 1_645
C37A H37B O4WX 0.99 2.52 3.380(15) 144.8 1_645
C43A H43A Cl6B 0.99 2.64 3.508(9) 146.5 1_656
C50A H50B Cl5A 0.99 2.64 3.499(8) 145.4 1_565
N2B H2NC Cl1B 0.91 2.51 3.280(6) 142.7 .
N2B H2NC Cl1Y 0.91 2.69 3.481(12) 146.2 .
N2B H2ND Cl3B 0.91 2.27 3.142(6) 160.7 .
N3B H3NC Cl4B 0.91 2.30 3.204(6) 173.6 .
N3B H3ND Cl3B 0.91 2.42 3.324(5) 171.1 .
N5B H5NC Cl3B 0.91 2.40 3.273(6) 159.9 .
N5B H5ND O1WB 0.91 1.89 2.757(9) 158.6 .
N6B H6NC Cl3B 0.91 2.32 3.179(6) 157.8 .
N6B H6ND Cl5B 0.91 2.24 3.133(6) 166.3 .
N8B H8NC Cl5B 0.91 2.30 3.190(6) 167.6 .
N8B H8ND Cl2B 0.91 2.53 3.149(5) 125.8 .
N8B H8ND Cl3B 0.91 2.55 3.318(5) 143.0 .
N9B H9NC Cl6B 0.91 2.26 3.169(6) 172.3 .
N9B H9ND Cl2B 0.91 2.42 3.197(5) 143.2 .
N9B H9ND Cl3B 0.91 2.69 3.313(6) 126.4 .
N11B H1NE Cl1B 0.91 2.46 3.153(8) 132.6 .
N11B H1NE Cl1Y 0.91 2.88 3.531(15) 129.3 .
N11B H1NE Cl2B 0.91 2.60 3.152(6) 120.0 .
N11B H1NF Cl6B 0.91 2.57 3.453(8) 165.2 .
N12B H1NG Cl1B 0.91 2.25 3.128(7) 161.5 .
N12B H1NG Cl1Y 0.91 2.11 2.952(10) 154.5 .
N12B H1NH Cl7B 0.91 2.19 3.076(9) 164.4 .
C3B H3B O4WB 0.95 2.45 3.296(14) 147.8 .
C6B H6BD Cl8B 0.99 2.63 3.576(8) 160.2 .
C6B H6BD ClBY 0.99 2.64 3.569(10) 156.5 .
C7B H7B ClBY 1.00 2.77 3.643(10) 146.1 .
C8B H8BC Cl8B 0.99 2.84 3.673(8) 142.5 .
C11B H11F Cl4B 0.99 2.87 3.547(8) 126.0 .
C12B H12G Cl1B 1.00 2.42 3.338(7) 151.9 .
C12B H12G Cl1Y 1.00 2.52 3.451(11) 154.0 .
C13B H13A Cl4A 0.99 2.54 3.504(7) 163.8 1_455
C15B H15B Cl4A 0.95 2.97 3.688(8) 133.9 1_455
C16B H16B Cl8B 0.95 2.80 3.467(8) 127.7 1_465
C19B H19B Cl7B 0.99 2.74 3.635(9) 150.9 1_565
C19B H19C O3WB 0.99 2.33 3.155(13) 139.8 .
C20B H20C Cl5B 1.00 2.79 3.639(6) 143.3 .
C21B H21D Cl8A 0.99 2.84 3.666(8) 141.4 .
C24B H24B O2WB 1.00 2.52 3.164(9) 122.0 .
C25B H25C Cl8Z 0.99 2.27 3.233(12) 164.7 .
C31B H31C Cl6A 0.99 2.65 3.463(6) 139.4 1_554
C33B H33C Cl5B 0.99 2.89 3.706(7) 139.8 .
C35B H35C O4WX 0.99 2.51 3.375(15) 145.8 1_554
C36B H36B O5WB 0.99 2.60 3.402(18) 138.5 .
C38B H38A O4WB 0.99 2.60 3.467(13) 146.0 1_465
C38B H38B Cl3B 0.99 2.76 3.412(7) 123.9 .
C44B H44C Cl6A 0.99 2.72 3.550(7) 142.2 1_454
C46B H46D Cl6B 0.99 2.90 3.697(9) 138.5 .
C49B H49B Cl2B 1.00 2.69 3.528(8) 141.1 .
C50B H50C Cl5B 0.99 2.84 3.489(9) 123.6 1_545
O1WA H1WA ClBY 0.84 2.51 3.214(10) 141.3 .
O1WA H1WA Cl8Z 0.84 1.99 2.812(12) 166.4 .
O1WA H2WA Cl4A 0.84 2.40 3.076(7) 138.4 .
O2WA H3WA Cl4A 0.84 2.32 3.144(6) 167.1 .
O2WA H4WA Cl8A 0.84 2.25 3.085(7) 171.5 .
O1WB H1WB O6WB 0.84 1.99 2.729(14) 145.6 .
O1WB H2WB Cl4B 0.84 2.24 3.068(7) 170.4 .
O2WB H3WB ClBY 0.84 2.56 3.381(11) 165.9 .
O2WB H4WB Cl4B 0.84 2.32 3.148(6) 169.7 .

loop_
_geom_torsion_atom_site_label_1
_geom_torsion_atom_site_label_2
_geom_torsion_atom_site_label_3
_geom_torsion_atom_site_label_4
_geom_torsion
C5A N1A C1A C2A 1.5(9)
C5A N1A C1A C50A -179.4(6)
N1A C1A C2A C3A -1.4(11)
C50A C1A C2A C3A 179.7(7)
C1A C2A C3A C4A 0.4(11)
C2A C3A C4A C5A 0.3(10)
C1A N1A C5A C4A -0.7(9)
C1A N1A C5A C6A -178.8(6)
C3A C4A C5A N1A -0.2(10)
C3A C4A C5A C6A 177.8(6)
C7A N2A C6A C5A -128.1(6)
N1A C5A C6A N2A 11.1(8)
C4A C5A C6A N2A -167.0(6)
C6A N2A C7A C11A -178.7(6)
C6A N2A C7A C8A 66.5(9)
N2A C7A C8A C9A 159.6(7)
C11A C7A C8A C9A 39.0(8)
C7A C8A C9A C10A -43.8(9)
C8A C9A C10A C11A 31.1(9)
C12A N3A C11A C7A -161.1(6)
C12A N3A C11A C10A 79.9(8)
N2A C7A C11A N3A 96.9(7)
C8A C7A C11A N3A -143.2(6)
N2A C7A C11A C10A -139.9(6)
C8A C7A C11A C10A -20.0(7)
C9A C10A C11A N3A 115.4(8)
C9A C10A C11A C7A -6.5(8)
C11A N3A C12A C13A 165.7(6)
C17A N4A C13A C14A 2.5(11)
C17A N4A C13A C12A -173.5(7)
N3A C12A C13A N4A -12.7(10)
N3A C12A C13A C14A 171.2(7)
N4A C13A C14A C15A -0.8(12)
C12A C13A C14A C15A 175.0(7)
C13A C14A C15A C16A -1.5(12)
C14A C15A C16A C17A 2.1(12)
C13A N4A C17A C16A -1.8(11)
C13A N4A C17A C18A 176.0(7)
C15A C16A C17A N4A -0.4(12)
C15A C16A C17A C18A -178.1(7)
C19A N5A C18A C17A 173.5(5)
N4A C17A C18A N5A 28.0(9)
C16A C17A C18A N5A -154.1(7)
C18A N5A C19A C20A -76.2(6)
C18A N5A C19A C24A 161.0(5)
N5A C19A C20A C21A -176.7(5)
C24A C19A C20A C21A -51.9(7)
C19A C20A C21A C22A 51.4(8)
C20A C21A C22A C23A -54.2(7)
C21A C22A C23A C24A 60.8(7)
C22A C23A C24A N6A 178.1(5)
C22A C23A C24A C19A -60.6(7)
C25A N6A C24A C23A -69.3(7)
C25A N6A C24A C19A 170.4(5)
N5A C19A C24A C23A 175.2(5)
C20A C19A C24A C23A 54.6(7)
N5A C19A C24A N6A -64.2(6)
C20A C19A C24A N6A 175.1(5)
C24A N6A C25A C26A 162.5(5)
C30A N7A C26A C27A -0.1(9)
C30A N7A C26A C25A -179.4(6)
N6A C25A C26A N7A 6.5(8)
N6A C25A C26A C27A -172.8(6)
N7A C26A C27A C28A -0.3(10)
C25A C26A C27A C28A 179.1(6)
C26A C27A C28A C29A 0.6(10)
C27A C28A C29A C30A -0.5(10)
C26A N7A C30A C29A 0.1(9)
C26A N7A C30A C31A 178.6(6)
C28A C29A C30A N7A 0.2(10)
C28A C29A C30A C31A -178.2(6)
C32A N8A C31A C30A -178.0(5)
N7A C30A C31A N8A 10.9(8)
C29A C30A C31A N8A -170.7(6)
C31A N8A C32A C36A -175.9(5)
C31A N8A C32A C33A 67.5(7)
N8A C32A C33A C34A 154.7(6)
C36A C32A C33A C34A 35.0(7)
C32A C33A C34A C35A -35.5(10)
C33A C34A C35A C36A 21.9(11)
C37A N9A C36A C35A 75.1(7)
C37A N9A C36A C32A -164.5(5)
C34A C35A C36A N9A 123.2(8)
C34A C35A C36A C32A 0.9(9)
N8A C32A C36A N9A 90.3(6)
C33A C32A C36A N9A -147.7(5)
N8A C32A C36A C35A -145.4(5)
C33A C32A C36A C35A -23.5(6)
C36A N9A C37A C38A -172.4(5)
C42A N10A C38A C39A -2.5(10)
C42A N10A C38A C37A 178.1(6)
N9A C37A C38A N10A -12.2(8)
N9A C37A C38A C39A 168.4(6)
N10A C38A C39A C40A 2.1(10)
C37A C38A C39A C40A -178.5(6)
C38A C39A C40A C41A -1.3(11)
C39A C40A C41A C42A 0.9(12)
C38A N10A C42A C41A 2.1(11)
C38A N10A C42A C43A -172.6(7)
C40A C41A C42A N10A -1.3(12)
C40A C41A C42A C43A 173.2(8)
C44A N11A C43A C42A 170.3(6)
N10A C42A C43A N11A -18.9(11)
C41A C42A C43A N11A 166.4(7)
C43A N11A C44A C45A -93.8(8)
C43A N11A C44A C49A 142.6(7)
C49A C44A C45A C46A -54.8(10)
N11A C44A C45A C46A -178.8(7)
C44A C45A C46A C47A 55.5(11)
C45A C46A C47A C48A -54.0(10)
C46A C47A C48A C49A 54.4(9)
C50A N12A C49A C48A -59.1(7)
C50A N12A C49A C44A 179.8(5)
C47A C48A C49A N12A -174.1(6)
C47A C48A C49A C44A -52.8(7)
C45A C44A C49A N12A 173.1(6)
N11A C44A C49A N12A -65.1(7)
C45A C44A C49A C48A 53.4(8)
N11A C44A C49A C48A 175.2(5)
C49A N12A C50A C1A -56.0(8)
N1A C1A C50A N12A -63.7(7)
C2A C1A C50A N12A 115.3(7)
C5B N1B C1B C2B -0.4(10)
C5B N1B C1B C50B 177.7(6)
N1B C1B C2B C3B -0.1(12)
C50B C1B C2B C3B -178.0(8)
C1B C2B C3B C4B 1.6(13)
C2B C3B C4B C5B -2.7(12)
C1B N1B C5B C4B -0.8(10)
C1B N1B C5B C6B 177.1(6)
C3B C4B C5B N1B 2.4(11)
C3B C4B C5B C6B -175.6(7)
N1B C5B C6B N2B 2.7(9)
C4B C5B C6B N2B -179.2(6)
C7B N2B C6B C5B 107.4(6)
C6B N2B C7B C8B -67.7(7)
C6B N2B C7B C12B 170.9(5)
N2B C7B C8B C9B -173.1(6)
C12B C7B C8B C9B -52.5(8)
C7B C8B C9B C10B 54.7(8)
C8B C9B C10B C11B -57.2(8)
C9B C10B C11B C12B 58.6(9)
C13B N3B C12B C7B 147.1(5)
C13B N3B C12B C11B -89.8(7)
N2B C7B C12B N3B -66.2(7)
C8B C7B C12B N3B 174.9(5)
N2B C7B C12B C11B 172.4(6)
C8B C7B C12B C11B 53.6(7)
C10B C11B C12B N3B 178.1(6)
C10B C11B C12B C7B -56.8(8)
C12B N3B C13B C14B 174.8(5)
C18B N4B C14B C15B -1.9(10)
C18B N4B C14B C13B 175.0(6)
N3B C13B C14B N4B 27.8(8)
N3B C13B C14B C15B -155.3(6)
N4B C14B C15B C16B 1.5(10)
C13B C14B C15B C16B -175.2(6)
C14B C15B C16B C17B -0.8(10)
C15B C16B C17B C18B 0.5(11)
C14B N4B C18B C17B 1.5(11)
C14B N4B C18B C19B -178.5(6)
C16B C17B C18B N4B -0.8(12)
C16B C17B C18B C19B 179.2(7)
C20B N5B C19B C18B 171.7(6)
N4B C18B C19B N5B -24.1(9)
C17B C18B C19B N5B 155.8(7)
C19B N5B C20B C24B -179.0(5)
C19B N5B C20B C21B 64.2(7)
N5B C20B C21B C22B 161.4(6)
C24B C20B C21B C22B 39.6(7)
C20B C21B C22B C23B -30.8(8)
C21B C22B C23B C24B 10.2(9)
C25B N6B C24B C20B -179.3(6)
C25B N6B C24B C23B 64.7(8)
N5B C20B C24B N6B 83.5(6)
C21B C20B C24B N6B -153.9(5)
N5B C20B C24B C23B -156.1(5)
C21B C20B C24B C23B -33.5(6)
C22B C23B C24B N6B 134.2(6)
C22B C23B C24B C20B 14.6(7)
C24B N6B C25B C26B -172.7(5)
C30B N7B C26B C27B -1.0(9)
C30B N7B C26B C25B 177.8(6)
N6B C25B C26B N7B 2.4(9)
N6B C25B C26B C27B -178.8(6)
N7B C26B C27B C28B 0.8(10)
C25B C26B C27B C28B -178.0(7)
C26B C27B C28B C29B -0.5(11)
C27B C28B C29B C30B 0.4(11)
C26B N7B C30B C29B 0.9(9)
C26B N7B C30B C31B -177.0(6)
C28B C29B C30B N7B -0.6(10)
C28B C29B C30B C31B 177.2(6)
C32B N8B C31B C30B 171.7(5)
N7B C30B C31B N8B -8.7(8)
C29B C30B C31B N8B 173.4(6)
C31B N8B C32B C33B -61.4(6)
C31B N8B C32B C37B 175.2(5)
N8B C32B C33B C34B -161.9(5)
C37B C32B C33B C34B -43.0(7)
C32B C33B C34B C35B 55.5(7)
C33B C34B C35B C36B -63.0(7)
C34B C35B C36B C37B 59.6(8)
C38B N9B C37B C36B -68.5(7)
C38B N9B C37B C32B 166.8(5)
C35B C36B C37B N9B -167.5(5)
C35B C36B C37B C32B -46.3(8)
N8B C32B C37B N9B -81.1(6)
C33B C32B C37B N9B 159.3(5)
N8B C32B C37B C36B 157.2(5)
C33B C32B C37B C36B 37.6(8)
C37B N9B C38B C39B 170.4(5)
C43B N10B C39B C40B 1.7(9)
C43B N10B C39B C38B -175.4(5)
N9B C38B C39B N10B 1.4(8)
N9B C38B C39B C40B -175.8(6)
N10B C39B C40B C41B -0.3(10)
C38B C39B C40B C41B 176.7(6)
C39B C40B C41B C42B -1.4(10)
C40B C41B C42B C43B 1.6(10)
C39B N10B C43B C42B -1.5(9)
C39B N10B C43B C44B 175.8(5)
C41B C42B C43B N10B -0.1(10)
C41B C42B C43B C44B -177.2(6)
C45B N11B C44B C43B 179.7(6)
N10B C43B C44B N11B 15.6(8)
C42B C43B C44B N11B -167.1(6)
C44B N11B C45B C49B -142.1(7)
C44B N11B C45B C46B 101.1(8)
N11B C45B C46B C47B 157.1(6)
C49B C45B C46B C47B 33.7(8)
C45B C46B C47B C48B -14.0(9)
C46B C47B C48B C49B -10.8(9)
C50B N12B C49B C45B 174.7(7)
C50B N12B C49B C48B 61.6(9)
N11B C45B C49B N12B 80.9(8)
C46B C45B C49B N12B -157.7(6)
N11B C45B C49B C48B -160.7(6)
C46B C45B C49B C48B -39.3(7)
C47B C48B C49B N12B 150.4(7)
C47B C48B C49B C45B 31.3(8)
C49B N12B C50B C1B 63.6(9)
N1B C1B C50B N12B 48.4(10)
C2B C1B C50B N12B -133.5(8)
